data_7151367
loop_
_publ_author_name
'Potter, Brian'
'Palmer, Rex A.'
'Withnall, Robert'
'Jenkins, Terence C.'
'Chowdhry, Babur Z.'

_publ_section_title
;
 Two new cyclosporin folds observed in the structures of the
 immunosuppressant cyclosporin G and the formyl peptide receptor
 antagonist cyclosporin H at ultra-high resolution
;
_journal_issue 9
_journal_name_full 'Organic &amp;  Biomolecular Chemistry'
_journal_page_first 1466
_journal_paper_doi 10.1039/b210086j
_journal_volume 1
_journal_year 2003
_chemical_compound_source Sandoz-Novartis
_chemical_formula_moiety 'C62 H111 O12 N11. 6H2O'
_chemical_formula_sum 'C62 H123 N11 O18'
_chemical_formula_weight 1309
_chemical_melting_point ?
_chemical_name_common 'cyclosporin H'
_chemical_name_systematic
;
cyclosporin H crystal form I ex MeOH RT
;
_space_group_IT_number 19
_symmetry_cell_setting orthorhombic
_symmetry_space_group_name_Hall 'P 2ac 2ab'
_symmetry_space_group_name_H-M 'P 21 21 21'
_atom_sites_solution_hydrogens geom
_atom_sites_solution_primary direct
_atom_sites_solution_secondary difmap
_audit_creation_method SHELXL-97
_cell_angle_alpha 90.000(0)
_cell_angle_beta 90.000(0)
_cell_angle_gamma 90.000(0)
_cell_formula_units_Z 4
_cell_length_a 17.2986(8)
_cell_length_b 19.690(1)
_cell_length_c 24.137(4)
_cell_measurement_reflns_used 25
_cell_measurement_temperature 293(2)
_cell_measurement_theta_max 28
_cell_measurement_theta_min 25
_cell_volume 8221.3(15)
_computing_cell_refinement 'SET4 and CELDIM in CAD-4-PC Software (Enraf-Nonius, 1992)'
_computing_data_collection 'CAD-4-PC Software (Enraf-Nonius, 1992)'
_computing_data_reduction
;         
CCP4: CAD77, CADRAL, CADSHEL
The HKL Manual, 4th edition in Sawyer et al., 1993:
Data Collection and Processing: Proceedings of the CCP4
Study Weekend 29-30 January 1993 (Eds. L.Sawyer, N.Isaacs and S.Bailey)
SERC Daresbury Laboratory* DL/SC1/R34.
;
_computing_molecular_graphics 'WinGX (Farrugia, 1998)'
_computing_publication_material SHELX97
_computing_structure_refinement 'SHELXL-97 (Sheldrick, 1997)'
_computing_structure_solution 'SHELXS-86 (Sheldrick, 1986)'
_diffrn_ambient_temperature 293(2)
_diffrn_measured_fraction_theta_full 0.857
_diffrn_measured_fraction_theta_max 0.857
_diffrn_measurement_device_type 'Nonius CAD4'
_diffrn_measurement_method \w-/2\q
_diffrn_radiation_monochromator graphite
_diffrn_radiation_source 'fine-focus sealed tube'
_diffrn_radiation_type CuK\a
_diffrn_radiation_wavelength 1.54180
_diffrn_reflns_av_R_equivalents 0.2187
_diffrn_reflns_av_sigmaI/netI 0.1343
_diffrn_reflns_limit_h_max 20
_diffrn_reflns_limit_h_min -20
_diffrn_reflns_limit_k_max 23
_diffrn_reflns_limit_k_min -23
_diffrn_reflns_limit_l_max 28
_diffrn_reflns_limit_l_min -28
_diffrn_reflns_number 18188
_diffrn_reflns_theta_full 69.99
_diffrn_reflns_theta_max 69.99
_diffrn_reflns_theta_min 3.14
_diffrn_standards_decay_% 0
_diffrn_standards_interval_count 100
_diffrn_standards_interval_time 97
_diffrn_standards_number 3
_exptl_absorpt_coefficient_mu 0.634
_exptl_absorpt_correction_T_max 0.974
_exptl_absorpt_correction_T_min 0.778
_exptl_absorpt_correction_type 'empirical via \psi scans'
_exptl_absorpt_process_details '(North, Philips & Mathews, 1968)'
_exptl_crystal_colour colorless
_exptl_crystal_density_diffrn 1.059
_exptl_crystal_density_meas ?
_exptl_crystal_density_method .
_exptl_crystal_description prism
_exptl_crystal_F_000 2864
_exptl_crystal_size_max 0.70
_exptl_crystal_size_mid 0.50
_exptl_crystal_size_min 0.40
_refine_diff_density_max 0.631
_refine_diff_density_min -0.281
_refine_diff_density_rms 0.071
_refine_ls_abs_structure_details 'Flack H D (1983), Acta Cryst. A39, 876-881'
_refine_ls_abs_structure_Flack 0.1(5)
_refine_ls_extinction_coef 0.00167(19)
_refine_ls_extinction_expression Fc^*^=kFc[1+0.001xFc^2^\l^3^/sin(2\q)]^-1/4^
_refine_ls_extinction_method SHELXL
_refine_ls_goodness_of_fit_ref 1.060
_refine_ls_hydrogen_treatment mixed
_refine_ls_matrix_type full
_refine_ls_number_parameters 993
_refine_ls_number_reflns 7278
_refine_ls_number_restraints 1292
_refine_ls_restrained_S_all 1.032
_refine_ls_R_factor_all 0.1343
_refine_ls_R_factor_gt 0.0892
_refine_ls_shift/su_max 0.000
_refine_ls_shift/su_mean 0.000
_refine_ls_structure_factor_coef Fsqd
_refine_ls_weighting_details 'calc w=1/[\s^2^(Fo^2^)+(0.1420P)^2^+0.0000P] where P=(Fo^2^+2Fc^2^)/3'
_refine_ls_weighting_scheme calc
_refine_ls_wR_factor_gt 0.2212
_refine_ls_wR_factor_ref 0.2418
_reflns_number_gt 5049
_reflns_number_total 9833
_reflns_threshold_expression >2sigma(I)
_cod_data_source_file b210086j.txt
_cod_data_source_block CsH_I
_cod_depositor_comments
;
The following automatic conversions were performed:

'_chemical_melting_point' value 'not measured' was changed to '?' -
the value is undefined or not given.

Automatic conversion script
Id: cif_fix_values 1569 2011-02-09 13:29:24Z adriana 
;
_cod_original_cell_volume 8221.3(10)
_cod_original_formula_sum 'C62 H123 O18 N11'
_cod_database_code 7151367

loop_
_symmetry_equiv_pos_as_xyz
'x, y, z'
'-x+1/2, -y, z+1/2'
'-x, y+1/2, -z+1/2'
'x+1/2, -y+1/2, -z'

loop_
_atom_site_label
_atom_site_type_symbol
_atom_site_fract_x
_atom_site_fract_y
_atom_site_fract_z
_atom_site_U_iso_or_equiv
_atom_site_adp_type
_atom_site_occupancy
_atom_site_symmetry_multiplicity
_atom_site_calc_flag
_atom_site_refinement_flags
_atom_site_disorder_assembly
_atom_site_disorder_group
N1 N 0.6223(4) 0.6468(4) 0.6229(3) 0.0730(14) Uani 1 1 d U . .
N2 N 0.7910(4) 0.5473(3) 0.5838(3) 0.0674(14) Uani 1 1 d U . .
H2 H 0.7855 0.5443 0.5485 0.25(10) Uiso 1 1 calc R . .
N3 N 0.9739(4) 0.5618(3) 0.6613(3) 0.0601(13) Uani 1 1 d U . .
N4 N 1.0771(3) 0.6968(3) 0.7383(3) 0.0598(13) Uani 1 1 d U . .
N5 N 0.9565(3) 0.8187(3) 0.7532(2) 0.0518(12) Uani 1 1 d U . .
H5 H 0.9274 0.7916 0.7717 0.06(2) Uiso 1 1 calc R . .
N6 N 0.8230(4) 0.9588(3) 0.7325(2) 0.0572(12) Uani 1 1 d U . .
N7 N 0.6953(4) 0.9511(3) 0.8469(3) 0.0591(13) Uani 1 1 d U . .
H7 H 0.6593 0.9298 0.8296 0.11(4) Uiso 1 1 calc R . .
N8 N 0.7913(3) 0.8626(3) 0.9025(2) 0.0511(12) Uani 1 1 d U . .
H8 H 0.7774 0.8581 0.8685 0.05(2) Uiso 1 1 calc R . .
N9 N 0.7979(3) 0.7080(3) 0.9145(2) 0.0528(11) Uani 1 1 d U . .
N10 N 0.6674(4) 0.6729(3) 0.8387(3) 0.0624(13) Uani 1 1 d U . .
N11 N 0.5482(4) 0.6318(3) 0.7423(3) 0.0701(14) Uani 1 1 d U . .
O1 O 0.7373(4) 0.5751(4) 0.6638(3) 0.092(2) Uani 1 1 d U . .
O2 O 0.9136(4) 0.6311(3) 0.6012(3) 0.0792(16) Uani 1 1 d U . .
O3 O 0.9589(3) 0.6490(3) 0.7489(2) 0.0650(13) Uani 1 1 d U . .
O4 O 1.0782(3) 0.8529(3) 0.7380(3) 0.0890(19) Uani 1 1 d U . .
O5 O 0.8171(3) 0.8646(2) 0.78433(19) 0.0555(12) Uani 1 1 d U . .
O6 O 0.8041(3) 1.0121(3) 0.8403(2) 0.0709(14) Uani 1 1 d U . .
O7 O 0.7625(4) 0.9096(3) 0.9846(2) 0.0832(18) Uani 1 1 d U . .
O8 O 0.8928(3) 0.7383(3) 0.8558(2) 0.0622(13) Uani 1 1 d U . .
O9 O 0.6654(4) 0.5858(3) 0.8979(3) 0.0837(17) Uani 1 1 d U . .
O10 O 0.5317(3) 0.7426(3) 0.7640(3) 0.0795(16) Uani 1 1 d U . .
O11 O 0.5468(5) 0.5546(3) 0.6224(3) 0.100(2) Uani 1 1 d U . .
C1A C 0.6519(5) 0.7065(5) 0.6525(4) 0.087(3) Uani 1 1 d U . .
H1A1 H 0.6897 0.6923 0.6793 0.23(5) Uiso 1 1 calc R . .
H1A2 H 0.6101 0.7290 0.6711 0.23(5) Uiso 1 1 calc R . .
H1A3 H 0.6754 0.7371 0.6266 0.23(5) Uiso 1 1 calc R . .
C3A C 0.7374(5) 0.5766(4) 0.6135(4) 0.0682(15) Uani 1 1 d U . .
C1B C 0.8603(5) 0.5195(4) 0.6102(4) 0.0648(15) Uani 1 1 d U . .
H1B H 0.8455 0.4952 0.6440 0.06(2) Uiso 1 1 calc R . .
C2B C 0.9176(5) 0.5760(4) 0.6249(3) 0.0613(14) Uani 1 1 d U . .
C3B C 0.9004(5) 0.4692(4) 0.5698(4) 0.079(2) Uani 1 1 d DU . .
C4B C 0.8498(6) 0.4082(4) 0.5570(5) 0.102(3) Uani 1 1 d DU . .
H4B1 H 0.8764 0.3785 0.5319 0.153 Uiso 1 1 calc R . .
H4B2 H 0.8023 0.4232 0.5404 0.153 Uiso 1 1 calc R . .
H4B3 H 0.8386 0.3842 0.5907 0.153 Uiso 1 1 calc R . .
C1C C 0.9799(5) 0.4993(4) 0.6944(4) 0.071(2) Uani 1 1 d U . .
H1C1 H 1.0246 0.4740 0.6828 0.12(2) Uiso 1 1 calc R . .
H1C2 H 0.9344 0.4723 0.6890 0.12(2) Uiso 1 1 calc R . .
H1C3 H 0.9848 0.5109 0.7328 0.12(2) Uiso 1 1 calc R . .
C2C C 1.0336(4) 0.6104(4) 0.6711(3) 0.0595(15) Uani 1 1 d U . .
H2C1 H 1.0379 0.6402 0.6392 0.055(14) Uiso 1 1 calc R . .
H2C2 H 1.0825 0.5869 0.6753 0.055(14) Uiso 1 1 calc R . .
C3C C 1.0181(4) 0.6534(4) 0.7232(3) 0.0557(14) Uani 1 1 d U . .
C1D C 1.1447(5) 0.7077(5) 0.7027(4) 0.080(2) Uani 1 1 d U . .
H1D1 H 1.1505 0.7554 0.6955 0.19(4) Uiso 1 1 calc R . .
H1D2 H 1.1377 0.6839 0.6684 0.19(4) Uiso 1 1 calc R . .
H1D3 H 1.1902 0.6910 0.7211 0.19(4) Uiso 1 1 calc R . .
C2D C 1.0608(4) 0.7456(4) 0.7835(3) 0.0566(13) Uani 1 1 d U . .
H2D H 1.0190 0.7271 0.8064 0.17(6) Uiso 1 1 calc R . .
C3D C 1.0324(4) 0.8114(4) 0.7570(3) 0.0586(13) Uani 1 1 d U . .
C4D C 1.1320(5) 0.7587(5) 0.8213(4) 0.0723(17) Uani 1 1 d U . .
H4D1 H 1.1751 0.7726 0.7982 0.12(3) Uiso 1 1 calc R . .
H4D2 H 1.1201 0.7961 0.8460 0.12(3) Uiso 1 1 calc R . .
C5D C 1.1566(6) 0.6985(5) 0.8554(4) 0.092(2) Uani 1 1 d DU . .
C6D C 1.2380(7) 0.7065(7) 0.8767(6) 0.117(4) Uani 1 1 d U . .
H6D1 H 1.2522 0.6669 0.8976 0.102(19) Uiso 1 1 calc R . .
H6D2 H 1.2409 0.7459 0.9001 0.102(19) Uiso 1 1 calc R . .
H6D3 H 1.2727 0.7119 0.8460 0.102(19) Uiso 1 1 calc R . .
C1E C 0.9208(4) 0.8703(4) 0.7194(3) 0.0531(12) Uani 1 1 d U . .
H1E H 0.9579 0.9071 0.7132 0.043(17) Uiso 1 1 calc R . .
C2E C 0.8512(4) 0.8983(3) 0.7493(3) 0.0502(12) Uani 1 1 d U . .
C3E C 0.8949(5) 0.8414(5) 0.6631(3) 0.0690(17) Uani 1 1 d U . .
H3E H 0.8699 0.8786 0.6428 0.08(3) Uiso 1 1 calc R . .
C4E C 0.9623(7) 0.8174(6) 0.6280(4) 0.094(3) Uani 1 1 d U . .
H4E1 H 0.9893 0.8560 0.6133 0.087(17) Uiso 1 1 calc R . .
H4E2 H 0.9434 0.7900 0.5981 0.087(17) Uiso 1 1 calc R . .
H4E3 H 0.9969 0.7911 0.6505 0.087(17) Uiso 1 1 calc R . .
C5E C 0.8368(6) 0.7862(6) 0.6689(4) 0.094(3) Uani 1 1 d U . .
H5E1 H 0.8170 0.7744 0.6331 0.13(2) Uiso 1 1 calc R . .
H5E2 H 0.7952 0.8015 0.6921 0.13(2) Uiso 1 1 calc R . .
H5E3 H 0.8607 0.7472 0.6854 0.13(2) Uiso 1 1 calc R . .
C1F C 0.8645(5) 1.0076(4) 0.6967(3) 0.069(2) Uani 1 1 d U . .
H1F1 H 0.8478 1.0020 0.6590 0.12(2) Uiso 1 1 calc R . .
H1F2 H 0.9191 0.9993 0.6990 0.12(2) Uiso 1 1 calc R . .
H1F3 H 0.8536 1.0530 0.7087 0.12(2) Uiso 1 1 calc R . .
C2F C 0.7473(5) 0.9803(4) 0.7535(3) 0.0619(13) Uani 1 1 d U . .
H2F H 0.7406 1.0275 0.7416 0.07(2) Uiso 1 1 calc R . .
C3F C 0.7513(5) 0.9821(4) 0.8178(3) 0.0568(13) Uani 1 1 d U . .
C4F C 0.6816(5) 0.9411(5) 0.7281(3) 0.0731(17) Uani 1 1 d U . .
H4F1 H 0.6336 0.9568 0.7446 0.10(2) Uiso 1 1 calc R . .
H4F2 H 0.6876 0.8936 0.7377 0.10(2) Uiso 1 1 calc R . .
C5F C 0.6745(7) 0.9468(5) 0.6650(4) 0.090(2) Uani 1 1 d U . .
H5F H 0.7237 0.9315 0.6493 0.14(5) Uiso 1 1 calc R . .
C6F C 0.6614(8) 1.0197(6) 0.6447(4) 0.107(3) Uani 1 1 d U . .
H6F1 H 0.6967 1.0497 0.6632 0.160 Uiso 1 1 calc R . .
H6F2 H 0.6093 1.0332 0.6527 0.160 Uiso 1 1 calc R . .
H6F3 H 0.6701 1.0219 0.6055 0.160 Uiso 1 1 calc R . .
C7F C 0.6117(9) 0.8976(7) 0.6443(6) 0.131(4) Uani 1 1 d U . .
H7F1 H 0.5643 0.9062 0.6638 0.196 Uiso 1 1 calc R . .
H7F2 H 0.6279 0.8517 0.6509 0.196 Uiso 1 1 calc R . .
H7F3 H 0.6038 0.9043 0.6054 0.196 Uiso 1 1 calc R . .
C1G C 0.6946(5) 0.9528(4) 0.9057(3) 0.0643(14) Uani 1 1 d U . .
H1G H 0.7068 0.9994 0.9168 0.08(3) Uiso 1 1 calc R . .
C2G C 0.7529(5) 0.9067(4) 0.9339(3) 0.0596(14) Uani 1 1 d U . .
C3G C 0.6127(5) 0.9372(6) 0.9271(4) 0.087(3) Uani 1 1 d U . .
H3G1 H 0.6133 0.9356 0.9668 0.086(16) Uiso 1 1 calc R . .
H3G2 H 0.5959 0.8941 0.9128 0.086(16) Uiso 1 1 calc R . .
H3G3 H 0.5779 0.9721 0.9150 0.086(16) Uiso 1 1 calc R . .
C1H C 0.8558(4) 0.8214(4) 0.9224(3) 0.0504(12) Uani 1 1 d U . .
H1H H 0.8502 0.8154 0.9625 0.033(15) Uiso 1 1 calc R . .
C2H C 0.8514(4) 0.7518(4) 0.8950(3) 0.0499(12) Uani 1 1 d U . .
C3H C 0.9327(4) 0.8554(4) 0.9113(4) 0.066(2) Uani 1 1 d U . .
H3H1 H 0.9737 0.8268 0.9245 0.058(12) Uiso 1 1 calc R . .
H3H2 H 0.9345 0.8982 0.9302 0.058(12) Uiso 1 1 calc R . .
H3H3 H 0.9386 0.8626 0.8722 0.058(12) Uiso 1 1 calc R . .
C1I C 0.7499(5) 0.7209(4) 0.9631(3) 0.069(2) Uani 1 1 d U . .
H1I1 H 0.7231 0.7632 0.9584 0.102(19) Uiso 1 1 calc R . .
H1I2 H 0.7820 0.7233 0.9954 0.102(19) Uiso 1 1 calc R . .
H1I3 H 0.7131 0.6848 0.9673 0.102(19) Uiso 1 1 calc R . .
C2I C 0.7872(4) 0.6412(4) 0.8870(3) 0.0577(13) Uani 1 1 d U . .
H2I H 0.8153 0.6420 0.8518 0.07(2) Uiso 1 1 calc R . .
C3I C 0.7016(5) 0.6303(4) 0.8743(3) 0.0622(14) Uani 1 1 d U . .
C4I C 0.8206(5) 0.5821(4) 0.9229(4) 0.0695(17) Uani 1 1 d U . .
H4I1 H 0.7956 0.5833 0.9588 0.078(18) Uiso 1 1 calc R . .
H4I2 H 0.8066 0.5394 0.9054 0.078(18) Uiso 1 1 calc R . .
C5I C 0.9072(6) 0.5824(5) 0.9319(4) 0.0803(19) Uani 1 1 d U . .
H5I H 0.9233 0.6288 0.9409 0.07(2) Uiso 1 1 calc R . .
C6I C 0.9237(8) 0.5360(7) 0.9830(6) 0.120(4) Uani 1 1 d U . .
C7I C 0.9492(7) 0.5605(7) 0.8820(5) 0.106(3) Uani 1 1 d U . .
H7I1 H 1.0021 0.5749 0.8845 0.16(3) Uiso 1 1 calc R . .
H7I2 H 0.9257 0.5804 0.8498 0.16(3) Uiso 1 1 calc R . .
H7I3 H 0.9472 0.5119 0.8791 0.16(3) Uiso 1 1 calc R . .
C1J C 0.7064(5) 0.7290(4) 0.8093(3) 0.067(2) Uani 1 1 d U . .
H1J1 H 0.7002 0.7231 0.7700 0.090(17) Uiso 1 1 calc R . .
H1J2 H 0.7604 0.7290 0.8184 0.090(17) Uiso 1 1 calc R . .
H1J3 H 0.6838 0.7715 0.8203 0.090(17) Uiso 1 1 calc R . .
C2J C 0.5825(5) 0.6721(5) 0.8359(4) 0.0717(15) Uani 1 1 d U . .
H2J H 0.5657 0.6265 0.8467 0.12(4) Uiso 1 1 calc R . .
C3J C 0.5531(4) 0.6845(4) 0.7781(4) 0.0688(15) Uani 1 1 d U . .
C4J C 0.5514(5) 0.7217(6) 0.8802(5) 0.097(2) Uani 1 1 d DU . .
H4J1 H 0.5827 0.7167 0.9133 0.14(3) Uiso 1 1 calc R . .
H4J2 H 0.5588 0.7677 0.8667 0.14(3) Uiso 1 1 calc R . .
C5J C 0.4673(5) 0.7135(7) 0.8964(6) 0.118(3) Uani 1 1 d DU . .
H5J H 0.4325 0.7168 0.8645 0.177 Uiso 1 1 calc R . .
C6J C 0.4515(9) 0.7701(8) 0.9406(6) 0.150(5) Uani 1 1 d U . .
H6J1 H 0.4549 0.8139 0.9234 0.14(3) Uiso 1 1 calc R . .
H6J2 H 0.4892 0.7670 0.9697 0.14(3) Uiso 1 1 calc R . .
H6J3 H 0.4007 0.7641 0.9559 0.14(3) Uiso 1 1 calc R . .
C7J C 0.4587(8) 0.6455(7) 0.9274(6) 0.129(4) Uani 1 1 d U . .
H7J1 H 0.4049 0.6338 0.9300 0.19(4) Uiso 1 1 calc R . .
H7J2 H 0.4801 0.6497 0.9639 0.19(4) Uiso 1 1 calc R . .
H7J3 H 0.4857 0.6106 0.9075 0.19(4) Uiso 1 1 calc R . .
C1K C 0.5729(6) 0.5631(4) 0.7561(5) 0.090(3) Uani 1 1 d U . .
H1K1 H 0.5290 0.5333 0.7558 0.13(2) Uiso 1 1 calc R . .
H1K2 H 0.5960 0.5629 0.7923 0.13(2) Uiso 1 1 calc R . .
H1K3 H 0.6100 0.5478 0.7293 0.13(2) Uiso 1 1 calc R . .
C2K C 0.5112(5) 0.6426(4) 0.6867(4) 0.0727(15) Uani 1 1 d U . .
H2K H 0.5093 0.6917 0.6800 0.10(3) Uiso 1 1 calc R . .
C3K C 0.5625(5) 0.6115(5) 0.6419(4) 0.0756(16) Uani 1 1 d U . .
C4K C 0.4272(5) 0.6159(5) 0.6852(5) 0.089(2) Uani 1 1 d U . .
H4K H 0.4287 0.5663 0.6884 0.133 Uiso 1 1 calc R . .
C5K C 0.3926(6) 0.6339(7) 0.6293(6) 0.112(3) Uani 1 1 d U . .
H5K1 H 0.3919 0.6823 0.6250 0.168 Uiso 1 1 calc R . .
H5K2 H 0.3407 0.6167 0.6272 0.168 Uiso 1 1 calc R . .
H5K3 H 0.4232 0.6139 0.6004 0.168 Uiso 1 1 calc R . .
C6K C 0.3810(6) 0.6435(6) 0.7330(6) 0.106(3) Uani 1 1 d U . .
H6K1 H 0.3290 0.6266 0.7309 0.160 Uiso 1 1 calc R . .
H6K2 H 0.3804 0.6922 0.7313 0.160 Uiso 1 1 calc R . .
H6K3 H 0.4041 0.6292 0.7672 0.160 Uiso 1 1 calc R . .
OW1 O 0.8192(4) 0.5769(4) 0.7622(3) 0.093(2) Uani 1 1 d U . .
OW2 O 0.4542(6) 0.3812(5) 0.6961(4) 0.131(3) Uani 1 1 d U . .
OW3 O 0.6863(6) 0.4605(4) 0.9619(3) 0.120(3) Uani 1 1 d U . .
OW4 O 1.1999(10) 0.9396(8) 0.7045(7) 0.230(6) Uani 1 1 d U . .
OW5 O 0.4099(9) 0.9201(7) 0.8560(6) 0.197(5) Uani 1 1 d U . .
OW8 O 0.6782(8) 1.0026(7) 1.0587(5) 0.191(5) Uani 1 1 d U . .
O121 O 0.7641(9) 0.6980(9) 0.5571(9) 0.079(2) Uani 0.582(9) 1 d PDU . .
C2A1 C 0.6707(12) 0.6108(10) 0.5862(8) 0.0693(16) Uani 0.582(9) 1 d PDU . .
C4A1 C 0.7006(7) 0.6581(7) 0.5393(7) 0.0775(18) Uani 0.582(9) 1 d PDU . .
C5A1 C 0.6365(7) 0.7044(5) 0.5183(5) 0.0844(19) Uani 0.582(9) 1 d PDU . .
C6A1 C 0.6639(8) 0.7493(5) 0.4709(5) 0.092(2) Uani 0.582(9) 1 d PDU . .
C7A1 C 0.6171(8) 0.8144(5) 0.4664(7) 0.093(2) Uani 0.582(9) 1 d PDU . .
C8A1 C 0.6485(11) 0.8765(6) 0.4698(9) 0.095(3) Uani 0.582(9) 1 d PDU . .
C9A1 C 0.6074(13) 0.9422(9) 0.4604(10) 0.094(3) Uani 0.582(9) 1 d PDU . .
C10A C 0.5627(7) 0.6661(8) 0.5044(7) 0.088(3) Uani 0.582(9) 1 d PDU . .
C7D1 C 1.0964(17) 0.660(2) 0.8891(17) 0.098(3) Uani 0.29(2) 1 d PDU . .
O122 O 0.7799(13) 0.7078(14) 0.5608(13) 0.079(3) Uani 0.418(9) 1 d PDU . .
C2A2 C 0.6797(18) 0.6207(15) 0.5767(12) 0.0709(17) Uani 0.418(9) 1 d PDU . .
C4A2 C 0.7193(11) 0.6716(10) 0.5368(9) 0.0790(19) Uani 0.418(9) 1 d PDU . .
C5A2 C 0.6667(9) 0.7222(7) 0.5076(6) 0.086(2) Uani 0.418(9) 1 d PDU . .
C6A2 C 0.7121(9) 0.7704(8) 0.4709(8) 0.093(2) Uani 0.418(9) 1 d PDU . .
C7A2 C 0.6692(13) 0.8345(9) 0.4547(8) 0.094(3) Uani 0.418(9) 1 d PDU . .
C8A2 C 0.6161(15) 0.8664(11) 0.4853(10) 0.095(3) Uani 0.418(9) 1 d PDU . .
C9A2 C 0.5814(18) 0.9356(12) 0.4726(14) 0.095(3) Uani 0.418(9) 1 d PDU . .
C10B C 0.6006(11) 0.6875(10) 0.4771(9) 0.088(2) Uani 0.418(9) 1 d PDU . .
C7D2 C 1.1081(9) 0.6947(10) 0.9080(6) 0.099(3) Uani 0.71(2) 1 d PDU . .
H3B1 H 0.9096 0.4898 0.5340 0.148 Uiso 1 1 d . . .
H3B2 H 0.9492 0.4534 0.5847 0.148 Uiso 1 1 d . . .
H5D H 1.1483 0.6546 0.8354 0.148 Uiso 1 1 d . . .
H121 H 0.8207 0.6819 0.5725 0.070 Uiso 0.582(9) 1 d P . .
H2A1 H 0.6404 0.5735 0.5683 0.105 Uiso 0.582(9) 1 d P . .
H4A1 H 0.7184 0.6300 0.5079 0.105 Uiso 0.582(9) 1 d P . .
H5A1 H 0.6243 0.7356 0.5484 0.105 Uiso 0.582(9) 1 d P . .
H6A1 H 0.7193 0.7589 0.4754 0.105 Uiso 0.582(9) 1 d P . .
H6A2 H 0.6598 0.7236 0.4358 0.105 Uiso 0.582(9) 1 d P . .
H7A1 H 0.5666 0.8125 0.4610 0.105 Uiso 0.582(9) 1 d P . .
H8A1 H 0.7057 0.8784 0.4762 0.105 Uiso 0.582(9) 1 d P . .
H9A1 H 0.6441 0.9804 0.4632 0.105 Uiso 0.582(9) 1 d P . .
H9A2 H 0.5686 0.9467 0.4863 0.105 Uiso 0.582(9) 1 d P . .
H9A3 H 0.5872 0.9432 0.4228 0.105 Uiso 0.582(9) 1 d P . .
H10A H 0.5248 0.6983 0.4906 0.105 Uiso 0.582(9) 1 d P . .
H10B H 0.5438 0.6440 0.5362 0.105 Uiso 0.582(9) 1 d P . .
H10C H 0.5734 0.6337 0.4754 0.105 Uiso 0.582(9) 1 d P . .
H7D1 H 1.1151 0.6255 0.9117 0.105 Uiso 0.29(2) 1 d P . .
H7D2 H 1.0511 0.6477 0.8694 0.105 Uiso 0.29(2) 1 d P . .
H7D3 H 1.0734 0.6957 0.9187 0.105 Uiso 0.29(2) 1 d P . .
H122 H 0.8201 0.6839 0.5727 0.080 Uiso 0.418(9) 1 d P . .
H2A2 H 0.6469 0.5889 0.5557 0.120 Uiso 0.418(9) 1 d P . .
H4A2 H 0.7382 0.6418 0.5081 0.120 Uiso 0.418(9) 1 d P . .
H5A2 H 0.6410 0.7499 0.5358 0.120 Uiso 0.418(9) 1 d P . .
H6A3 H 0.7594 0.7812 0.4903 0.120 Uiso 0.418(9) 1 d P . .
H6A4 H 0.7279 0.7438 0.4377 0.120 Uiso 0.418(9) 1 d P . .
H7A2 H 0.6842 0.8506 0.4182 0.120 Uiso 0.418(9) 1 d P . .
H8A2 H 0.6012 0.8442 0.5139 0.120 Uiso 0.418(9) 1 d P . .
H9A4 H 0.5460 0.9473 0.5015 0.120 Uiso 0.418(9) 1 d P . .
H9A5 H 0.5563 0.9378 0.4374 0.120 Uiso 0.418(9) 1 d P . .
H9A6 H 0.6223 0.9714 0.4724 0.120 Uiso 0.418(9) 1 d P . .
H10D H 0.5728 0.6571 0.5004 0.120 Uiso 0.418(9) 1 d P . .
H10E H 0.6228 0.6596 0.4463 0.120 Uiso 0.418(9) 1 d P . .
H10F H 0.5666 0.7196 0.4604 0.120 Uiso 0.418(9) 1 d P . .
H7D4 H 1.1198 0.6563 0.9311 0.120 Uiso 0.71(2) 1 d P . .
H7D5 H 1.0520 0.6928 0.9000 0.120 Uiso 0.71(2) 1 d P . .
H7D6 H 1.1153 0.7358 0.9305 0.120 Uiso 0.71(2) 1 d P . .
H6I1 H 0.9373 0.5621 1.0149 0.120 Uiso 1 1 d . . .
H6I2 H 0.9682 0.5059 0.9744 0.120 Uiso 1 1 d . . .
H6I3 H 0.8805 0.5074 0.9910 0.120 Uiso 1 1 d . . .
HW11 H 0.7992 0.5851 0.7328 0.120 Uiso 1 1 d . . .
HW12 H 0.8626 0.5905 0.7681 0.120 Uiso 1 1 d . . .
HW21 H 0.4564 0.3391 0.7075 0.120 Uiso 1 1 d . . .
HW22 H 0.4006 0.3850 0.6901 0.120 Uiso 1 1 d . . .
HW31 H 0.6889 0.4944 0.9443 0.120 Uiso 1 1 d . . .
HW32 H 0.6472 0.4360 0.9585 0.120 Uiso 1 1 d . . .
HW42 H 1.1936 0.9821 0.7168 0.120 Uiso 1 1 d . . .
HW41 H 1.1625 0.9143 0.7167 0.120 Uiso 1 1 d . . .
HW51 H 0.4200 0.9652 0.8638 0.120 Uiso 1 1 d . . .
HW52 H 0.4566 0.9066 0.8390 0.120 Uiso 1 1 d . . .
HW81 H 0.7021 0.9782 1.0360 0.120 Uiso 1 1 d . . .
HW82 H 0.6679 1.0426 1.0435 0.120 Uiso 1 1 d . . .

loop_
_atom_site_aniso_label
_atom_site_aniso_U_11
_atom_site_aniso_U_22
_atom_site_aniso_U_33
_atom_site_aniso_U_23
_atom_site_aniso_U_13
_atom_site_aniso_U_12
N1 0.062(3) 0.074(3) 0.083(3) -0.026(3) -0.021(2) 0.006(2)
N2 0.063(3) 0.073(4) 0.066(3) -0.015(3) -0.020(2) 0.012(3)
N3 0.062(3) 0.052(3) 0.066(3) -0.011(2) -0.011(2) 0.008(2)
N4 0.048(2) 0.062(3) 0.069(3) -0.016(2) -0.002(2) 0.002(2)
N5 0.0462(19) 0.055(3) 0.055(3) 0.006(2) 0.008(2) -0.005(2)
N6 0.066(3) 0.053(3) 0.052(3) 0.005(2) 0.008(2) 0.008(2)
N7 0.055(3) 0.058(3) 0.065(2) 0.002(3) 0.008(2) 0.010(3)
N8 0.053(3) 0.058(3) 0.042(3) 0.002(2) 0.001(2) 0.001(2)
N9 0.058(3) 0.053(2) 0.047(3) 0.004(2) 0.003(2) -0.004(2)
N10 0.055(2) 0.068(3) 0.064(3) -0.001(2) 0.008(2) -0.012(2)
N11 0.055(3) 0.058(3) 0.097(3) -0.009(2) -0.015(3) -0.003(3)
O1 0.077(4) 0.134(5) 0.066(2) -0.010(4) -0.009(3) 0.035(4)
O2 0.088(4) 0.065(3) 0.084(4) 0.004(3) -0.020(3) 0.008(3)
O3 0.057(3) 0.070(3) 0.069(3) -0.024(3) 0.006(2) -0.010(2)
O4 0.057(3) 0.078(4) 0.133(5) 0.020(4) 0.008(3) -0.006(3)
O5 0.063(3) 0.054(3) 0.050(3) 0.013(2) 0.007(2) 0.011(2)
O6 0.070(3) 0.075(3) 0.067(3) -0.007(3) 0.008(3) -0.007(3)
O7 0.104(4) 0.094(4) 0.051(2) -0.007(3) 0.006(3) 0.026(4)
O8 0.067(3) 0.059(3) 0.061(3) 0.002(2) 0.022(2) -0.002(2)
O9 0.074(4) 0.074(4) 0.103(4) 0.017(3) 0.012(3) -0.013(3)
O10 0.070(3) 0.064(3) 0.105(4) -0.014(3) -0.005(3) -0.001(3)
O11 0.111(5) 0.067(3) 0.123(5) -0.028(3) -0.036(4) -0.007(3)
C1A 0.067(5) 0.085(6) 0.109(7) -0.045(5) 0.010(5) -0.012(4)
C3A 0.064(3) 0.075(4) 0.065(2) -0.019(3) -0.021(2) 0.011(3)
C1B 0.063(3) 0.064(3) 0.067(4) -0.010(3) -0.015(3) 0.013(2)
C2B 0.063(3) 0.057(3) 0.065(4) -0.010(2) -0.008(3) 0.016(2)
C3B 0.069(4) 0.078(4) 0.090(5) -0.030(4) -0.021(4) 0.018(3)
C4B 0.099(7) 0.075(5) 0.132(8) -0.032(5) -0.043(6) 0.013(4)
C1C 0.076(5) 0.055(4) 0.081(5) -0.006(3) -0.029(4) 0.012(4)
C2C 0.055(3) 0.064(3) 0.060(3) -0.010(3) -0.007(3) 0.005(2)
C3C 0.043(2) 0.061(3) 0.063(3) -0.010(3) -0.006(2) 0.006(2)
C1D 0.058(4) 0.087(6) 0.094(6) -0.034(5) 0.016(3) -0.006(4)
C2D 0.046(3) 0.058(3) 0.066(3) -0.012(2) -0.003(2) 0.000(3)
C3D 0.048(2) 0.062(3) 0.066(4) -0.006(3) 0.003(3) 0.000(2)
C4D 0.066(4) 0.072(4) 0.079(4) -0.019(3) -0.020(3) -0.001(3)
C5D 0.092(4) 0.083(4) 0.100(5) -0.012(3) -0.033(3) 0.010(4)
C6D 0.094(5) 0.126(8) 0.132(8) -0.017(7) -0.046(5) 0.022(6)
C1E 0.055(3) 0.056(3) 0.048(3) 0.006(2) 0.009(2) -0.004(2)
C2E 0.058(3) 0.050(3) 0.043(3) 0.003(2) 0.002(2) 0.001(2)
C3E 0.072(4) 0.083(4) 0.052(3) -0.004(3) 0.002(3) 0.005(3)
C4E 0.104(6) 0.126(8) 0.054(5) -0.007(5) 0.019(4) 0.020(6)
C5E 0.095(6) 0.110(7) 0.079(6) -0.028(5) -0.001(5) -0.024(5)
C1F 0.083(5) 0.064(4) 0.059(4) 0.015(3) 0.009(4) 0.005(4)
C2F 0.065(3) 0.058(3) 0.062(2) 0.008(3) 0.003(2) 0.018(2)
C3F 0.051(3) 0.057(3) 0.062(2) 0.000(3) 0.007(2) 0.012(2)
C4F 0.068(4) 0.081(4) 0.070(3) -0.001(3) -0.006(3) 0.019(3)
C5F 0.097(5) 0.102(4) 0.070(3) -0.008(4) -0.017(4) 0.024(4)
C6F 0.125(8) 0.115(5) 0.081(6) 0.015(5) -0.021(6) 0.021(6)
C7F 0.153(10) 0.127(8) 0.112(8) -0.011(7) -0.042(7) -0.010(7)
C1G 0.063(3) 0.065(4) 0.065(2) -0.005(3) 0.012(3) 0.008(3)
C2G 0.065(3) 0.063(3) 0.051(2) -0.002(3) 0.011(3) 0.001(3)
C3G 0.066(4) 0.112(7) 0.083(6) 0.001(5) 0.019(4) 0.003(5)
C1H 0.053(3) 0.057(3) 0.041(3) 0.007(2) -0.001(3) -0.002(2)
C2H 0.048(3) 0.059(3) 0.042(3) 0.004(2) 0.003(2) 0.000(2)
C3H 0.055(3) 0.067(5) 0.075(5) -0.007(4) -0.001(4) -0.011(3)
C1I 0.071(5) 0.070(5) 0.065(4) -0.001(4) 0.021(3) -0.015(4)
C2I 0.064(3) 0.054(3) 0.056(3) 0.003(2) 0.002(3) -0.005(3)
C3I 0.061(3) 0.062(3) 0.063(4) -0.004(2) 0.010(3) -0.009(2)
C4I 0.077(3) 0.064(3) 0.068(4) 0.012(3) 0.003(3) 0.002(3)
C5I 0.079(3) 0.077(5) 0.085(4) 0.015(4) -0.006(4) 0.002(4)
C6I 0.119(8) 0.118(8) 0.122(7) 0.049(6) -0.030(6) 0.005(7)
C7I 0.087(6) 0.122(8) 0.109(6) -0.002(6) 0.002(5) 0.026(6)
C1J 0.062(4) 0.080(5) 0.060(4) 0.009(3) -0.003(4) -0.018(4)
C2J 0.055(2) 0.073(4) 0.086(3) -0.013(3) 0.009(3) -0.011(3)
C3J 0.049(3) 0.064(3) 0.094(3) -0.012(2) 0.001(3) -0.005(3)
C4J 0.090(4) 0.101(5) 0.099(5) -0.021(4) 0.027(4) 0.000(4)
C5J 0.094(4) 0.138(6) 0.122(6) -0.019(5) 0.034(5) -0.005(5)
C6J 0.137(9) 0.152(8) 0.161(10) -0.033(7) 0.071(8) 0.014(9)
C7J 0.110(8) 0.142(7) 0.134(9) -0.021(6) 0.045(7) -0.041(7)
C1K 0.096(6) 0.061(4) 0.113(7) -0.007(4) -0.027(6) 0.005(4)
C2K 0.055(3) 0.059(3) 0.104(3) -0.008(3) -0.022(2) -0.004(3)
C3K 0.061(3) 0.065(3) 0.100(4) -0.023(3) -0.033(3) 0.000(2)
C4K 0.058(3) 0.078(5) 0.130(5) 0.001(4) -0.026(3) -0.011(3)
C5K 0.074(6) 0.115(8) 0.148(7) 0.008(7) -0.050(5) -0.017(6)
C6K 0.057(5) 0.115(7) 0.147(7) 0.016(6) 0.004(5) -0.016(5)
OW1 0.082(4) 0.121(5) 0.077(4) -0.002(4) -0.011(3) -0.018(4)
OW2 0.121(6) 0.124(6) 0.149(6) 0.014(5) 0.004(5) 0.026(5)
OW3 0.145(6) 0.107(5) 0.107(5) 0.023(4) -0.003(5) -0.006(5)
OW4 0.222(10) 0.201(9) 0.267(10) -0.012(8) 0.037(8) -0.017(8)
OW5 0.211(9) 0.157(7) 0.222(9) -0.010(7) 0.033(8) 0.021(7)
OW8 0.200(9) 0.231(9) 0.144(7) -0.046(7) 0.043(7) 0.015(7)
O121 0.086(5) 0.084(5) 0.068(4) -0.009(4) -0.015(4) 0.006(3)
C2A1 0.070(3) 0.071(4) 0.067(4) -0.017(2) -0.024(2) 0.011(3)
C4A1 0.083(4) 0.080(4) 0.070(3) -0.012(3) -0.020(3) 0.012(3)
C5A1 0.091(4) 0.086(4) 0.077(4) 0.001(3) -0.020(3) 0.014(3)
C6A1 0.100(4) 0.091(3) 0.083(4) 0.004(3) -0.014(4) 0.011(3)
C7A1 0.102(5) 0.089(4) 0.087(5) 0.009(4) -0.007(5) 0.010(3)
C8A1 0.103(6) 0.091(4) 0.091(5) 0.007(4) -0.002(5) 0.007(4)
C9A1 0.101(7) 0.089(4) 0.092(6) 0.009(5) -0.003(6) 0.003(5)
C10A 0.089(5) 0.091(6) 0.084(6) 0.003(5) -0.024(4) 0.015(4)
C7D1 0.105(6) 0.084(7) 0.104(7) -0.003(5) -0.031(6) 0.008(6)
O122 0.084(5) 0.084(6) 0.069(5) -0.006(5) -0.015(4) 0.005(4)
C2A2 0.072(4) 0.073(4) 0.068(3) -0.016(2) -0.023(2) 0.011(3)
C4A2 0.085(4) 0.082(4) 0.071(4) -0.010(3) -0.019(3) 0.011(3)
C5A2 0.092(4) 0.087(4) 0.078(4) -0.002(3) -0.018(3) 0.012(3)
C6A2 0.101(4) 0.094(5) 0.084(5) 0.003(4) -0.016(5) 0.009(3)
C7A2 0.101(5) 0.092(4) 0.089(5) 0.006(4) -0.008(5) 0.009(4)
C8A2 0.103(6) 0.089(4) 0.092(6) 0.009(4) -0.002(5) 0.006(4)
C9A2 0.103(7) 0.088(5) 0.092(7) 0.010(5) 0.000(6) 0.006(5)
C10B 0.093(5) 0.091(4) 0.081(5) 0.002(4) -0.024(4) 0.012(4)
C7D2 0.106(6) 0.084(6) 0.106(6) 0.000(5) -0.026(5) -0.004(6)

loop_
_atom_type_symbol
_atom_type_description
_atom_type_scat_dispersion_real
_atom_type_scat_dispersion_imag
_atom_type_scat_source
C C 0.0181 0.0091 'International Tables Vol C Tables 4.2.6.8 and 6.1.1.4'
H H 0.0000 0.0000 'International Tables Vol C Tables 4.2.6.8 and 6.1.1.4'
O O 0.0492 0.0322 'International Tables Vol C Tables 4.2.6.8 and 6.1.1.4'
N N 0.0311 0.0180 'International Tables Vol C Tables 4.2.6.8 and 6.1.1.4'

loop_
_geom_angle_atom_site_label_1
_geom_angle_atom_site_label_2
_geom_angle_atom_site_label_3
_geom_angle
_geom_angle_site_symmetry_1
_geom_angle_site_symmetry_3
_geom_angle_publ_flag
C3K N1 C2A1 114.6(10) . . ?
C3K N1 C1A 121.5(8) . . ?
C2A1 N1 C1A 120.1(10) . . ?
C3K N1 C2A2 124.3(12) . . ?
C2A1 N1 C2A2 11.3(12) . . ?
C1A N1 C2A2 112.7(12) . . ?
C3A N2 C1B 120.5(7) . . ?
C3A N2 H2 119.7 . . ?
C1B N2 H2 119.7 . . ?
C2B N3 C2C 119.7(7) . . ?
C2B N3 C1C 125.6(7) . . ?
C2C N3 C1C 114.7(6) . . ?
C3C N4 C1D 121.8(6) . . ?
C3C N4 C2D 117.1(6) . . ?
C1D N4 C2D 119.2(6) . . ?
C3D N5 C1E 122.7(6) . . ?
C3D N5 H5 118.6 . . ?
C1E N5 H5 118.6 . . ?
C2E N6 C2F 118.2(6) . . ?
C2E N6 C1F 125.0(7) . . ?
C2F N6 C1F 116.7(6) . . ?
C3F N7 C1G 121.3(8) . . ?
C3F N7 H7 119.3 . . ?
C1G N7 H7 119.3 . . ?
C2G N8 C1H 123.8(6) . . ?
C2G N8 H8 118.1 . . ?
C1H N8 H8 118.1 . . ?
C2H N9 C1I 124.0(6) . . ?
C2H N9 C2I 119.7(6) . . ?
C1I N9 C2I 116.3(6) . . ?
C3I N10 C2J 117.6(7) . . ?
C3I N10 C1J 125.2(7) . . ?
C2J N10 C1J 116.3(7) . . ?
C3J N11 C1K 123.3(8) . . ?
C3J N11 C2K 119.2(7) . . ?
C1K N11 C2K 117.4(7) . . ?
N1 C1A H1A1 109.5 . . ?
N1 C1A H1A2 109.5 . . ?
H1A1 C1A H1A2 109.5 . . ?
N1 C1A H1A3 109.5 . . ?
H1A1 C1A H1A3 109.5 . . ?
H1A2 C1A H1A3 109.5 . . ?
O1 C3A N2 122.7(8) . . ?
O1 C3A C2A1 116.7(11) . . ?
N2 C3A C2A1 120.5(11) . . ?
O1 C3A C2A2 124.6(14) . . ?
N2 C3A C2A2 112.4(13) . . ?
C2A1 C3A C2A2 12.0(12) . . ?
N2 C1B C2B 111.0(6) . . ?
N2 C1B C3B 109.3(6) . . ?
C2B C1B C3B 108.7(7) . . ?
N2 C1B H1B 109.3 . . ?
C2B C1B H1B 109.3 . . ?
C3B C1B H1B 109.3 . . ?
O2 C2B N3 122.0(8) . . ?
O2 C2B C1B 119.9(7) . . ?
N3 C2B C1B 118.0(7) . . ?
C4B C3B C1B 112.0(8) . . ?
C4B C3B H3B1 104.3(8) . . ?
C1B C3B H3B1 111.6(8) . . ?
C4B C3B H3B2 108.9(8) . . ?
C1B C3B H3B2 111.0(7) . . ?
H3B1 C3B H3B2 108.9(9) . . ?
C3B C4B H4B1 109.5 . . ?
C3B C4B H4B2 109.5 . . ?
H4B1 C4B H4B2 109.5 . . ?
C3B C4B H4B3 109.5 . . ?
H4B1 C4B H4B3 109.5 . . ?
H4B2 C4B H4B3 109.5 . . ?
N3 C1C H1C1 109.5 . . ?
N3 C1C H1C2 109.5 . . ?
H1C1 C1C H1C2 109.5 . . ?
N3 C1C H1C3 109.5 . . ?
H1C1 C1C H1C3 109.5 . . ?
H1C2 C1C H1C3 109.5 . . ?
N3 C2C C3C 112.1(6) . . ?
N3 C2C H2C1 109.2 . . ?
C3C C2C H2C1 109.2 . . ?
N3 C2C H2C2 109.2 . . ?
C3C C2C H2C2 109.2 . . ?
H2C1 C2C H2C2 107.9 . . ?
O3 C3C N4 122.7(7) . . ?
O3 C3C C2C 122.1(7) . . ?
N4 C3C C2C 115.3(6) . . ?
N4 C1D H1D1 109.5 . . ?
N4 C1D H1D2 109.5 . . ?
H1D1 C1D H1D2 109.5 . . ?
N4 C1D H1D3 109.5 . . ?
H1D1 C1D H1D3 109.5 . . ?
H1D2 C1D H1D3 109.5 . . ?
N4 C2D C3D 107.6(6) . . ?
N4 C2D C4D 112.8(6) . . ?
C3D C2D C4D 111.1(6) . . ?
N4 C2D H2D 108.4 . . ?
C3D C2D H2D 108.4 . . ?
C4D C2D H2D 108.4 . . ?
O4 C3D N5 122.9(7) . . ?
O4 C3D C2D 120.9(7) . . ?
N5 C3D C2D 116.1(7) . . ?
C5D C4D C2D 114.5(7) . . ?
C5D C4D H4D1 108.6 . . ?
C2D C4D H4D1 108.6 . . ?
C5D C4D H4D2 108.6 . . ?
C2D C4D H4D2 108.6 . . ?
H4D1 C4D H4D2 107.6 . . ?
C4D C5D C7D1 119.2(17) . . ?
C4D C5D C7D2 109.9(10) . . ?
C7D1 C5D C7D2 32.0(16) . . ?
C4D C5D C6D 111.6(10) . . ?
C7D1 C5D C6D 120.7(18) . . ?
C7D2 C5D C6D 103.6(11) . . ?
C4D C5D H5D 112.1(8) . . ?
C7D1 C5D H5D 75(2) . . ?
C7D2 C5D H5D 106.3(12) . . ?
C6D C5D H5D 112.8(10) . . ?
C5D C6D H6D1 109.5 . . ?
C5D C6D H6D2 109.5 . . ?
H6D1 C6D H6D2 109.5 . . ?
C5D C6D H6D3 109.5 . . ?
H6D1 C6D H6D3 109.5 . . ?
H6D2 C6D H6D3 109.5 . . ?
N5 C1E C2E 109.3(5) . . ?
N5 C1E C3E 111.4(6) . . ?
C2E C1E C3E 108.9(6) . . ?
N5 C1E H1E 109.1 . . ?
C2E C1E H1E 109.1 . . ?
C3E C1E H1E 109.1 . . ?
O5 C2E N6 120.7(7) . . ?
O5 C2E C1E 121.1(6) . . ?
N6 C2E C1E 117.9(6) . . ?
C5E C3E C4E 110.2(8) . . ?
C5E C3E C1E 112.4(7) . . ?
C4E C3E C1E 112.6(7) . . ?
C5E C3E H3E 107.1 . . ?
C4E C3E H3E 107.1 . . ?
C1E C3E H3E 107.1 . . ?
C3E C4E H4E1 109.5 . . ?
C3E C4E H4E2 109.5 . . ?
H4E1 C4E H4E2 109.5 . . ?
C3E C4E H4E3 109.5 . . ?
H4E1 C4E H4E3 109.5 . . ?
H4E2 C4E H4E3 109.5 . . ?
C3E C5E H5E1 109.5 . . ?
C3E C5E H5E2 109.5 . . ?
H5E1 C5E H5E2 109.5 . . ?
C3E C5E H5E3 109.5 . . ?
H5E1 C5E H5E3 109.5 . . ?
H5E2 C5E H5E3 109.5 . . ?
N6 C1F H1F1 109.5 . . ?
N6 C1F H1F2 109.5 . . ?
H1F1 C1F H1F2 109.5 . . ?
N6 C1F H1F3 109.5 . . ?
H1F1 C1F H1F3 109.5 . . ?
H1F2 C1F H1F3 109.5 . . ?
N6 C2F C4F 112.7(6) . . ?
N6 C2F C3F 108.2(6) . . ?
C4F C2F C3F 117.0(7) . . ?
N6 C2F H2F 106.1 . . ?
C4F C2F H2F 106.1 . . ?
C3F C2F H2F 106.1 . . ?
O6 C3F N7 122.0(7) . . ?
O6 C3F C2F 119.4(7) . . ?
N7 C3F C2F 118.6(7) . . ?
C2F C4F C5F 115.4(8) . . ?
C2F C4F H4F1 108.4 . . ?
C5F C4F H4F1 108.4 . . ?
C2F C4F H4F2 108.4 . . ?
C5F C4F H4F2 108.4 . . ?
H4F1 C4F H4F2 107.5 . . ?
C7F C5F C4F 109.4(10) . . ?
C7F C5F C6F 112.5(9) . . ?
C4F C5F C6F 113.4(9) . . ?
C7F C5F H5F 107.0 . . ?
C4F C5F H5F 107.0 . . ?
C6F C5F H5F 107.0 . . ?
C5F C6F H6F1 109.5 . . ?
C5F C6F H6F2 109.5 . . ?
H6F1 C6F H6F2 109.5 . . ?
C5F C6F H6F3 109.5 . . ?
H6F1 C6F H6F3 109.5 . . ?
H6F2 C6F H6F3 109.5 . . ?
C5F C7F H7F1 109.5 . . ?
C5F C7F H7F2 109.5 . . ?
H7F1 C7F H7F2 109.5 . . ?
C5F C7F H7F3 109.5 . . ?
H7F1 C7F H7F3 109.5 . . ?
H7F2 C7F H7F3 109.5 . . ?
N7 C1G C2G 115.4(6) . . ?
N7 C1G C3G 109.9(8) . . ?
C2G C1G C3G 110.0(7) . . ?
N7 C1G H1G 107.1 . . ?
C2G C1G H1G 107.1 . . ?
C3G C1G H1G 107.1 . . ?
O7 C2G N8 121.8(8) . . ?
O7 C2G C1G 120.4(7) . . ?
N8 C2G C1G 117.8(7) . . ?
C1G C3G H3G1 109.5 . . ?
C1G C3G H3G2 109.5 . . ?
H3G1 C3G H3G2 109.5 . . ?
C1G C3G H3G3 109.5 . . ?
H3G1 C3G H3G3 109.5 . . ?
H3G2 C3G H3G3 109.5 . . ?
N8 C1H C3H 111.6(6) . . ?
N8 C1H C2H 108.5(5) . . ?
C3H C1H C2H 111.4(6) . . ?
N8 C1H H1H 108.4 . . ?
C3H C1H H1H 108.4 . . ?
C2H C1H H1H 108.4 . . ?
O8 C2H N9 122.4(7) . . ?
O8 C2H C1H 120.4(6) . . ?
N9 C2H C1H 117.2(6) . . ?
C1H C3H H3H1 109.5 . . ?
C1H C3H H3H2 109.5 . . ?
H3H1 C3H H3H2 109.5 . . ?
C1H C3H H3H3 109.5 . . ?
H3H1 C3H H3H3 109.5 . . ?
H3H2 C3H H3H3 109.5 . . ?
N9 C1I H1I1 109.5 . . ?
N9 C1I H1I2 109.5 . . ?
H1I1 C1I H1I2 109.5 . . ?
N9 C1I H1I3 109.5 . . ?
H1I1 C1I H1I3 109.5 . . ?
H1I2 C1I H1I3 109.5 . . ?
N9 C2I C3I 109.6(6) . . ?
N9 C2I C4I 111.5(6) . . ?
C3I C2I C4I 111.5(6) . . ?
N9 C2I H2I 108.1 . . ?
C3I C2I H2I 108.1 . . ?
C4I C2I H2I 108.1 . . ?
O9 C3I N10 121.5(8) . . ?
O9 C3I C2I 120.4(8) . . ?
N10 C3I C2I 118.0(7) . . ?
C5I C4I C2I 116.3(7) . . ?
C5I C4I H4I1 108.2 . . ?
C2I C4I H4I1 108.2 . . ?
C5I C4I H4I2 108.2 . . ?
C2I C4I H4I2 108.2 . . ?
H4I1 C4I H4I2 107.4 . . ?
C7I C5I C4I 111.7(9) . . ?
C7I C5I C6I 112.7(10) . . ?
C4I C5I C6I 107.0(9) . . ?
C7I C5I H5I 108.4 . . ?
C4I C5I H5I 108.4 . . ?
C6I C5I H5I 108.4 . . ?
C5I C6I H6I1 111.5(11) . . ?
C5I C6I H6I2 108.9(12) . . ?
H6I1 C6I H6I2 107.4(12) . . ?
C5I C6I H6I3 111.1(11) . . ?
H6I1 C6I H6I3 110.4(14) . . ?
H6I2 C6I H6I3 107.3(13) . . ?
C5I C7I H7I1 109.5 . . ?
C5I C7I H7I2 109.5 . . ?
H7I1 C7I H7I2 109.5 . . ?
C5I C7I H7I3 109.5 . . ?
H7I1 C7I H7I3 109.5 . . ?
H7I2 C7I H7I3 109.5 . . ?
N10 C1J H1J1 109.5 . . ?
N10 C1J H1J2 109.5 . . ?
H1J1 C1J H1J2 109.5 . . ?
N10 C1J H1J3 109.5 . . ?
H1J1 C1J H1J3 109.5 . . ?
H1J2 C1J H1J3 109.5 . . ?
N10 C2J C3J 112.1(7) . . ?
N10 C2J C4J 108.0(7) . . ?
C3J C2J C4J 115.0(8) . . ?
N10 C2J H2J 107.1 . . ?
C3J C2J H2J 107.1 . . ?
C4J C2J H2J 107.1 . . ?
O10 C3J N11 120.7(8) . . ?
O10 C3J C2J 120.0(8) . . ?
N11 C3J C2J 119.2(8) . . ?
C5J C4J C2J 116.4(9) . . ?
C5J C4J H4J1 108.2 . . ?
C2J C4J H4J1 108.2 . . ?
C5J C4J H4J2 108.2 . . ?
C2J C4J H4J2 108.2 . . ?
H4J1 C4J H4J2 107.3 . . ?
C4J C5J C7J 108.1(11) . . ?
C4J C5J C6J 105.5(10) . . ?
C7J C5J C6J 105.8(11) . . ?
C4J C5J H5J 112.3 . . ?
C7J C5J H5J 112.3 . . ?
C6J C5J H5J 112.3 . . ?
C5J C6J H6J1 109.5 . . ?
C5J C6J H6J2 109.5 . . ?
H6J1 C6J H6J2 109.5 . . ?
C5J C6J H6J3 109.5 . . ?
H6J1 C6J H6J3 109.5 . . ?
H6J2 C6J H6J3 109.5 . . ?
C5J C7J H7J1 109.5 . . ?
C5J C7J H7J2 109.5 . . ?
H7J1 C7J H7J2 109.5 . . ?
C5J C7J H7J3 109.5 . . ?
H7J1 C7J H7J3 109.5 . . ?
H7J2 C7J H7J3 109.5 . . ?
N11 C1K H1K1 109.5 . . ?
N11 C1K H1K2 109.5 . . ?
H1K1 C1K H1K2 109.5 . . ?
N11 C1K H1K3 109.5 . . ?
H1K1 C1K H1K3 109.5 . . ?
H1K2 C1K H1K3 109.5 . . ?
N11 C2K C3K 109.1(6) . . ?
N11 C2K C4K 111.8(8) . . ?
C3K C2K C4K 113.2(8) . . ?
N11 C2K H2K 107.5 . . ?
C3K C2K H2K 107.5 . . ?
C4K C2K H2K 107.5 . . ?
O11 C3K N1 120.6(9) . . ?
O11 C3K C2K 120.2(9) . . ?
N1 C3K C2K 119.2(7) . . ?
C6K C4K C5K 112.8(9) . . ?
C6K C4K C2K 111.1(8) . . ?
C5K C4K C2K 108.1(9) . . ?
C6K C4K H4K 108.2 . . ?
C5K C4K H4K 108.2 . . ?
C2K C4K H4K 108.2 . . ?
C4K C5K H5K1 109.5 . . ?
C4K C5K H5K2 109.5 . . ?
H5K1 C5K H5K2 109.5 . . ?
C4K C5K H5K3 109.5 . . ?
H5K1 C5K H5K3 109.5 . . ?
H5K2 C5K H5K3 109.5 . . ?
C4K C6K H6K1 109.5 . . ?
C4K C6K H6K2 109.5 . . ?
H6K1 C6K H6K2 109.5 . . ?
C4K C6K H6K3 109.5 . . ?
H6K1 C6K H6K3 109.5 . . ?
H6K2 C6K H6K3 109.5 . . ?
HW11 OW1 HW12 119.1 . . ?
HW21 OW2 HW22 99.6 . . ?
HW31 OW3 HW32 118.6 . . ?
HW42 OW4 HW41 109.5 . . ?
HW51 OW5 HW52 101.4 . . ?
HW81 OW8 HW82 109.7 . . ?
C4A2 O121 C4A1 10.2(15) . . ?
C4A2 O121 H121 132(2) . . ?
C4A1 O121 H121 129.6(15) . . ?
C4A2 O121 H122 134(3) . . ?
C4A1 O121 H122 131.5(16) . . ?
H121 O121 H122 1.94(4) . . ?
N1 C2A1 C3A 114.2(15) . . ?
N1 C2A1 C4A1 110.7(14) . . ?
C3A C2A1 C4A1 109.5(13) . . ?
N1 C2A1 C4A2 110.0(15) . . ?
C3A C2A1 C4A2 102.7(13) . . ?
C4A1 C2A1 C4A2 8.7(8) . . ?
N1 C2A1 H2A1 109.3(17) . . ?
C3A C2A1 H2A1 105.3(17) . . ?
C4A1 C2A1 H2A1 107.5(16) . . ?
C4A2 C2A1 H2A1 115.3(18) . . ?
N1 C2A1 H2A2 117.4(19) . . ?
C3A C2A1 H2A2 118(2) . . ?
C4A1 C2A1 H2A2 81.5(12) . . ?
C4A2 C2A1 H2A2 89.5(14) . . ?
H2A1 C2A1 H2A2 26.2(6) . . ?
C2A2 C4A1 O121 110(2) . . ?
C2A2 C4A1 C5A1 113.2(19) . . ?
O121 C4A1 C5A1 109.6(10) . . ?
C2A2 C4A1 C2A1 2(2) . . ?
O121 C4A1 C2A1 111.6(12) . . ?
C5A1 C4A1 C2A1 111.1(11) . . ?
C2A2 C4A1 C5A2 137(2) . . ?
O121 C4A1 C5A2 89.6(11) . . ?
C5A1 C4A1 C5A2 25.1(7) . . ?
C2A1 C4A1 C5A2 134.8(14) . . ?
C2A2 C4A1 O122 110.3(19) . . ?
O121 C4A1 O122 0.6(19) . . ?
C5A1 C4A1 O122 109.5(13) . . ?
C2A1 C4A1 O122 112.2(17) . . ?
C5A2 C4A1 O122 89.3(12) . . ?
C2A2 C4A1 H4A1 109(2) . . ?
O121 C4A1 H4A1 107.5(14) . . ?
C5A1 C4A1 H4A1 107.9(10) . . ?
C2A1 C4A1 H4A1 109.0(13) . . ?
C5A2 C4A1 H4A1 101.0(12) . . ?
O122 C4A1 H4A1 107.1(16) . . ?
C2A2 C4A1 H4A2 122(2) . . ?
O121 C4A1 H4A2 84.6(13) . . ?
C5A1 C4A1 H4A2 113.4(10) . . ?
C2A1 C4A1 H4A2 123.1(13) . . ?
C5A2 C4A1 H4A2 97.3(12) . . ?
O122 C4A1 H4A2 84.1(14) . . ?
H4A1 C4A1 H4A2 23.3(4) . . ?
C5A2 C5A1 C10B 103(2) . . ?
C5A2 C5A1 C10A 144.8(19) . . ?
C10B C5A1 C10A 41.9(10) . . ?
C5A2 C5A1 C4A1 82.9(16) . . ?
C10B C5A1 C4A1 118.7(15) . . ?
C10A C5A1 C4A1 112.9(6) . . ?
C5A2 C5A1 C6A1 34.5(15) . . ?
C10B C5A1 C6A1 72.8(10) . . ?
C10A C5A1 C6A1 112.5(6) . . ?
C4A1 C5A1 C6A1 111.9(6) . . ?
C5A2 C5A1 C4A2 68.6(16) . . ?
C10B C5A1 C4A2 124.3(18) . . ?
C10A C5A1 C4A2 127.0(11) . . ?
C4A1 C5A1 C4A2 14.9(8) . . ?
C6A1 C5A1 C4A2 99.4(10) . . ?
C5A2 C5A1 H5A1 97(2) . . ?
C10B C5A1 H5A1 132.0(15) . . ?
C10A C5A1 H5A1 107.1(11) . . ?
C4A1 C5A1 H5A1 106.6(10) . . ?
C6A1 C5A1 H5A1 105.2(9) . . ?
C4A2 C5A1 H5A1 103.6(12) . . ?
C5A2 C5A1 H5A2 68.6(18) . . ?
C10B C5A1 H5A2 129.3(14) . . ?
C10A C5A1 H5A2 127.3(11) . . ?
C4A1 C5A1 H5A2 109.9(10) . . ?
C6A1 C5A1 H5A2 76.8(8) . . ?
C4A2 C5A1 H5A2 99.8(11) . . ?
H5A1 C5A1 H5A2 29.7(4) . . ?
C5A2 C5A1 H10D 141(2) . . ?
C10B C5A1 H10D 39.2(10) . . ?
C10A C5A1 H10D 10.1(6) . . ?
C4A1 C5A1 H10D 105.0(7) . . ?
C6A1 C5A1 H10D 111.9(8) . . ?
C4A2 C5A1 H10D 118.4(11) . . ?
H5A1 C5A1 H10D 116.3(10) . . ?
H5A2 C5A1 H10D 137.4(11) . . ?
C6A2 C6A1 C5A2 100.9(18) . . ?
C6A2 C6A1 C7A1 95.7(12) . . ?
C5A2 C6A1 C7A1 121.4(14) . . ?
C6A2 C6A1 C5A1 122.6(15) . . ?
C5A2 C6A1 C5A1 21.8(9) . . ?
C7A1 C6A1 C5A1 112.2(7) . . ?
C6A2 C6A1 C10B 157.9(16) . . ?
C5A2 C6A1 C10B 64.7(9) . . ?
C7A1 C6A1 C10B 106.0(11) . . ?
C5A1 C6A1 C10B 45.1(9) . . ?
C6A2 C6A1 C7A2 61.2(10) . . ?
C5A2 C6A1 C7A2 133.8(17) . . ?
C7A1 C6A1 C7A2 36.1(8) . . ?
C5A1 C6A1 C7A2 138.8(10) . . ?
C10B C6A1 C7A2 140.9(13) . . ?
C6A2 C6A1 H6A1 16.6(9) . . ?
C5A2 C6A1 H6A1 87.6(13) . . ?
C7A1 C6A1 H6A1 111.4(10) . . ?
C5A1 C6A1 H6A1 109.4(9) . . ?
C10B C6A1 H6A1 141.4(11) . . ?
C7A2 C6A1 H6A1 77.6(10) . . ?
C6A2 C6A1 H6A2 106.9(18) . . ?
C5A2 C6A1 H6A2 118.2(14) . . ?
C7A1 C6A1 H6A2 109.4(11) . . ?
C5A1 C6A1 H6A2 108.9(10) . . ?
C10B C6A1 H6A2 69.6(13) . . ?
C7A2 C6A1 H6A2 107.9(11) . . ?
H6A1 C6A1 H6A2 105.2(11) . . ?
C6A2 C6A1 H6A4 46.5(14) . . ?
C5A2 C6A1 H6A4 114.9(13) . . ?
C7A1 C6A1 H6A4 117.1(8) . . ?
C5A1 C6A1 H6A4 130.1(7) . . ?
C10B C6A1 H6A4 122.2(13) . . ?
C7A2 C6A1 H6A4 84.3(8) . . ?
H6A1 C6A1 H6A4 44.9(5) . . ?
H6A2 C6A1 H6A4 61.2(6) . . ?
C7A2 C7A1 C8A2 77.0(15) . . ?
C7A2 C7A1 C8A1 46.2(12) . . ?
C8A2 C7A1 C8A1 31.7(13) . . ?
C7A2 C7A1 C6A1 82.9(11) . . ?
C8A2 C7A1 C6A1 138.6(19) . . ?
C8A1 C7A1 C6A1 123.3(8) . . ?
C7A2 C7A1 C6A2 54.4(8) . . ?
C8A2 C7A1 C6A2 114.6(17) . . ?
C8A1 C7A1 C6A2 93.6(9) . . ?
C6A1 C7A1 C6A2 29.9(6) . . ?
C7A2 C7A1 H7A1 147.6(19) . . ?
C8A2 C7A1 H7A1 94.9(19) . . ?
C8A1 C7A1 H7A1 116.7(11) . . ?
C6A1 C7A1 H7A1 120.0(11) . . ?
C6A2 C7A1 H7A1 149.4(13) . . ?
C7A2 C7A1 H8A2 104.7(18) . . ?
C8A2 C7A1 H8A2 40.2(14) . . ?
C8A1 C7A1 H8A2 68.0(12) . . ?
C6A1 C7A1 H8A2 115.2(10) . . ?
C6A2 C7A1 H8A2 110.0(11) . . ?
H7A1 C7A1 H8A2 86.7(12) . . ?
C8A2 C8A1 C7A2 105(2) . . ?
C8A2 C8A1 C7A1 57(2) . . ?
C7A2 C8A1 C7A1 49.5(14) . . ?
C8A2 C8A1 C9A1 87(2) . . ?
C7A2 C8A1 C9A1 149(2) . . ?
C7A1 C8A1 C9A1 126.0(14) . . ?
C8A2 C8A1 C9A2 67.3(19) . . ?
C7A2 C8A1 C9A2 151(3) . . ?
C7A1 C8A1 C9A2 111.2(16) . . ?
C9A1 C8A1 C9A2 19.5(13) . . ?
C8A2 C8A1 H8A1 136(4) . . ?
C7A2 C8A1 H8A1 74(2) . . ?
C7A1 C8A1 H8A1 116.4(11) . . ?
C9A1 C8A1 H8A1 117.5(13) . . ?
C9A2 C8A1 H8A1 131.6(17) . . ?
C8A2 C8A1 H7A2 133(3) . . ?
C7A2 C8A1 H7A2 40.3(12) . . ?
C7A1 C8A1 H7A2 78.7(11) . . ?
C9A1 C8A1 H7A2 111.7(15) . . ?
C9A2 C8A1 H7A2 125.0(18) . . ?
H8A1 C8A1 H7A2 74.4(12) . . ?
C8A2 C8A1 H8A2 20(2) . . ?
C7A2 C8A1 H8A2 96.2(14) . . ?
C7A1 C8A1 H8A2 55.2(10) . . ?
C9A1 C8A1 H8A2 102.5(13) . . ?
C9A2 C8A1 H8A2 83.4(13) . . ?
H8A1 C8A1 H8A2 116.7(16) . . ?
H7A2 C8A1 H8A2 133.2(8) . . ?
C9A2 C9A1 C8A1 96(3) . . ?
C9A2 C9A1 C8A2 70(3) . . ?
C8A1 C9A1 C8A2 25.8(10) . . ?
C9A2 C9A1 H9A1 132(6) . . ?
C8A1 C9A1 H9A1 110.2(17) . . ?
C8A2 C9A1 H9A1 128(2) . . ?
C9A2 C9A1 H9A2 21(4) . . ?
C8A1 C9A1 H9A2 109.2(17) . . ?
C8A2 C9A1 H9A2 84.6(14) . . ?
H9A1 C9A1 H9A2 110(2) . . ?
C9A2 C9A1 H9A3 102(6) . . ?
C8A1 C9A1 H9A3 109.3(19) . . ?
C8A2 C9A1 H9A3 114(2) . . ?
H9A1 C9A1 H9A3 106.1(18) . . ?
H9A2 C9A1 H9A3 112(2) . . ?
C9A2 C9A1 H9A4 20(4) . . ?
C8A1 C9A1 H9A4 107.7(14) . . ?
C8A2 C9A1 H9A4 83.0(12) . . ?
H9A1 C9A1 H9A4 111.8(18) . . ?
H9A2 C9A1 H9A4 1.7(4) . . ?
H9A3 C9A1 H9A4 111.8(18) . . ?
C9A2 C9A1 H9A5 65(5) . . ?
C8A1 C9A1 H9A5 114.2(18) . . ?
C8A2 C9A1 H9A5 101.5(18) . . ?
H9A1 C9A1 H9A5 129.8(18) . . ?
H9A2 C9A1 H9A5 75.7(16) . . ?
H9A3 C9A1 H9A5 37.2(9) . . ?
H9A4 C9A1 H9A5 75.6(13) . . ?
C9A2 C9A1 H9A6 106(6) . . ?
C8A1 C9A1 H9A6 119(2) . . ?
C8A2 C9A1 H9A6 125(3) . . ?
H9A1 C9A1 H9A6 25.9(8) . . ?
H9A2 C9A1 H9A6 85(2) . . ?
H9A3 C9A1 H9A6 120(2) . . ?
H9A4 C9A1 H9A6 86(2) . . ?
H9A5 C9A1 H9A6 127(2) . . ?
C10B C10A C5A1 53.0(12) . . ?
C10B C10A H10A 86.8(16) . . ?
C5A1 C10A H10A 108.7(11) . . ?
C10B C10A H10B 160.2(16) . . ?
C5A1 C10A H10B 110.0(11) . . ?
H10A C10A H10B 110.1(15) . . ?
C10B C10A H10C 71.5(18) . . ?
C5A1 C10A H10C 109.1(12) . . ?
H10A C10A H10C 108.2(14) . . ?
H10B C10A H10C 110.6(14) . . ?
C10B C10A H10D 68(3) . . ?
C5A1 C10A H10D 82(2) . . ?
H10A C10A H10D 139(4) . . ?
H10B C10A H10D 102(3) . . ?
H10C C10A H10D 34(2) . . ?
C10B C10A H10F 39.0(12) . . ?
C5A1 C10A H10F 76.7(6) . . ?
H10A C10A H10F 47.9(6) . . ?
H10B C10A H10F 156.8(16) . . ?
H10C C10A H10F 86.7(11) . . ?
H10D C10A H10F 101(4) . . ?
C7D2 C7D1 C5D 74.3(9) . . ?
C7D2 C7D1 H7D1 101(5) . . ?
C5D C7D1 H7D1 116(3) . . ?
C7D2 C7D1 H7D2 133(5) . . ?
C5D C7D1 H7D2 115(3) . . ?
H7D1 C7D1 H7D2 112(3) . . ?
C7D2 C7D1 H7D3 38(2) . . ?
C5D C7D1 H7D3 107(3) . . ?
H7D1 C7D1 H7D3 102(4) . . ?
H7D2 C7D1 H7D3 101(3) . . ?
C7D2 C7D1 H7D4 58(3) . . ?
C5D C7D1 H7D4 106(2) . . ?
H7D1 C7D1 H7D4 43.6(17) . . ?
H7D2 C7D1 H7D4 138.5(14) . . ?
H7D3 C7D1 H7D4 64(3) . . ?
C7D2 C7D1 H7D5 63(4) . . ?
C5D C7D1 H7D5 110(3) . . ?
H7D1 C7D1 H7D5 124(3) . . ?
H7D2 C7D1 H7D5 71(2) . . ?
H7D3 C7D1 H7D5 32.3(14) . . ?
H7D4 C7D1 H7D5 95(4) . . ?
C4A2 O122 C4A1 7.6(11) . . ?
C4A2 O122 H121 115(2) . . ?
C4A1 O122 H121 112(2) . . ?
C4A2 O122 H122 117(2) . . ?
C4A1 O122 H122 114(2) . . ?
H121 O122 H122 1.92(9) . . ?
C4A1 C2A2 C4A2 11.1(11) . . ?
C4A1 C2A2 N1 121(3) . . ?
C4A2 C2A2 N1 120(2) . . ?
C4A1 C2A2 C3A 124(2) . . ?
C4A2 C2A2 C3A 115.0(18) . . ?
N1 C2A2 C3A 100.3(15) . . ?
C4A1 C2A2 H2A1 122(3) . . ?
C4A2 C2A2 H2A1 132(2) . . ?
N1 C2A2 H2A1 90.9(17) . . ?
C3A C2A2 H2A1 91.6(16) . . ?
C4A1 C2A2 H2A2 100(3) . . ?
C4A2 C2A2 H2A2 110(2) . . ?
N1 C2A2 H2A2 102(2) . . ?
C3A C2A2 H2A2 108(2) . . ?
H2A1 C2A2 H2A2 21.7(6) . . ?
O121 C4A2 O122 3(2) . . ?
O121 C4A2 C5A2 109.5(19) . . ?
O122 C4A2 C5A2 107.9(13) . . ?
O121 C4A2 C2A2 111(2) . . ?
O122 C4A2 C2A2 113.8(16) . . ?
C5A2 C4A2 C2A2 116.6(14) . . ?
O121 C4A2 C5A1 125(2) . . ?
O122 C4A2 C5A1 124.9(17) . . ?
C5A2 C4A2 C5A1 24.5(6) . . ?
C2A2 C4A2 C5A1 92.2(15) . . ?
O121 C4A2 C2A1 110.2(19) . . ?
O122 C4A2 C2A1 113.4(18) . . ?
C5A2 C4A2 C2A1 116.2(13) . . ?
C2A2 C4A2 C2A1 1(2) . . ?
C5A1 C4A2 C2A1 91.9(13) . . ?
O121 C4A2 H4A1 133(3) . . ?
O122 C4A2 H4A1 132(2) . . ?
C5A2 C4A2 H4A1 101.0(11) . . ?
C2A2 C4A2 H4A1 84.4(17) . . ?
C5A1 C4A2 H4A1 96.4(12) . . ?
C2A1 C4A2 H4A1 85.4(13) . . ?
O121 C4A2 H4A2 113(3) . . ?
O122 C4A2 H4A2 111(2) . . ?
C5A2 C4A2 H4A2 105.7(13) . . ?
C2A2 C4A2 H4A2 101.7(19) . . ?
C5A1 C4A2 H4A2 110.0(15) . . ?
C2A1 C4A2 H4A2 102.6(16) . . ?
H4A1 C4A2 H4A2 22.6(6) . . ?
C5A1 C5A2 C6A1 124(2) . . ?
C5A1 C5A2 C6A2 160.3(17) . . ?
C6A1 C5A2 C6A2 37.1(10) . . ?
C5A1 C5A2 C10B 51.3(18) . . ?
C6A1 C5A2 C10B 77.4(12) . . ?
C6A2 C5A2 C10B 112.8(7) . . ?
C5A1 C5A2 C4A2 86.9(17) . . ?
C6A1 C5A2 C4A2 139.6(14) . . ?
C6A2 C5A2 C4A2 111.7(7) . . ?
C10B C5A2 C4A2 112.3(7) . . ?
C5A1 C5A2 C4A1 72.0(14) . . ?
C6A1 C5A2 C4A1 147(2) . . ?
C6A2 C5A2 C4A1 126.0(11) . . ?
C10B C5A2 C4A1 98.9(10) . . ?
C4A2 C5A2 C4A1 15.5(9) . . ?
C5A1 C5A2 H5A1 50.4(17) . . ?
C6A1 C5A2 H5A1 122.4(15) . . ?
C6A2 C5A2 H5A1 129.0(12) . . ?
C10B C5A2 H5A1 92.0(12) . . ?
C4A2 C5A2 H5A1 97.1(12) . . ?
C4A1 C5A2 H5A1 90.2(10) . . ?
C5A1 C5A2 H6A1 168(2) . . ?
C6A1 C5A2 H6A1 44.7(9) . . ?
C6A2 C5A2 H6A1 10.0(6) . . ?
C10B C5A2 H6A1 116.9(10) . . ?
C4A2 C5A2 H6A1 101.9(8) . . ?
C4A1 C5A2 H6A1 116.0(12) . . ?
H5A1 C5A2 H6A1 135.1(12) . . ?
C5A1 C5A2 H5A2 71(2) . . ?
C6A1 C5A2 H5A2 106.7(15) . . ?
C6A2 C5A2 H5A2 107.1(12) . . ?
C10B C5A2 H5A2 104.2(14) . . ?
C4A2 C5A2 H5A2 108.3(14) . . ?
C4A1 C5A2 H5A2 105.9(13) . . ?
H5A1 C5A2 H5A2 22.0(4) . . ?
H6A1 C5A2 H5A2 113.3(12) . . ?
C6A1 C6A2 C7A2 86.1(13) . . ?
C6A1 C6A2 C5A2 42.0(11) . . ?
C7A2 C6A2 C5A2 114.7(7) . . ?
C6A1 C6A2 C7A1 54.3(9) . . ?
C7A2 C6A2 C7A1 33.4(8) . . ?
C5A2 C6A2 C7A1 82.4(8) . . ?
C6A1 C6A2 H6A1 92(4) . . ?
C7A2 C6A2 H6A1 172(4) . . ?
C5A2 C6A2 H6A1 60(3) . . ?
C7A1 C6A2 H6A1 142(4) . . ?
C6A1 C6A2 H6A2 37.8(13) . . ?
C7A2 C6A2 H6A2 93.9(12) . . ?
C5A2 C6A2 H6A2 69.1(8) . . ?
C7A1 C6A2 H6A2 74.2(9) . . ?
H6A1 C6A2 H6A2 89(4) . . ?
C6A1 C6A2 H6A3 149(2) . . ?
C7A2 C6A2 H6A3 110.9(16) . . ?
C5A2 C6A2 H6A3 107.0(13) . . ?
C7A1 C6A2 H6A3 132.3(17) . . ?
H6A1 C6A2 H6A3 67(4) . . ?
H6A2 C6A2 H6A3 153.3(14) . . ?
C6A1 C6A2 H6A4 91(2) . . ?
C7A2 C6A2 H6A4 111.5(15) . . ?
C5A2 C6A2 H6A4 106.4(13) . . ?
C7A1 C6A2 H6A4 116.2(16) . . ?
H6A1 C6A2 H6A4 76(4) . . ?
H6A2 C6A2 H6A4 53.5(10) . . ?
H6A3 C6A2 H6A4 105.9(14) . . ?
C8A1 C7A2 C7A1 84.3(16) . . ?
C8A1 C7A2 C8A2 30.6(14) . . ?
C7A1 C7A2 C8A2 54.8(16) . . ?
C8A1 C7A2 C6A2 142(2) . . ?
C7A1 C7A2 C6A2 92.2(11) . . ?
C8A2 C7A2 C6A2 125.9(9) . . ?
C8A1 C7A2 C6A1 136.2(18) . . ?
C7A1 C7A2 C6A1 61.0(9) . . ?
C8A2 C7A2 C6A1 107.2(13) . . ?
C6A2 C7A2 C6A1 32.7(7) . . ?
C8A1 C7A2 H8A1 54.1(16) . . ?
C7A1 C7A2 H8A1 129(2) . . ?
C8A2 C7A2 H8A1 77.4(18) . . ?
C6A2 C7A2 H8A1 103.4(16) . . ?
C6A1 C7A2 H8A1 129.4(15) . . ?
C8A1 C7A2 H7A2 99.3(18) . . ?
C7A1 C7A2 H7A2 128(3) . . ?
C8A2 C7A2 H7A2 122.1(14) . . ?
C6A2 C7A2 H7A2 112.0(14) . . ?
C6A1 C7A2 H7A2 122.5(17) . . ?
H8A1 C7A2 H7A2 91.0(16) . . ?
C8A1 C8A2 C7A1 92(2) . . ?
C8A1 C8A2 C7A2 44.7(16) . . ?
C7A1 C8A2 C7A2 48.3(13) . . ?
C8A1 C8A2 C9A2 87(2) . . ?
C7A1 C8A2 C9A2 138(3) . . ?
C7A2 C8A2 C9A2 125.5(17) . . ?
C8A1 C8A2 C9A1 67(2) . . ?
C7A1 C8A2 C9A1 134(2) . . ?
C7A2 C8A2 C9A1 107.0(16) . . ?
C9A2 C8A2 C9A1 20.0(13) . . ?
C8A1 C8A2 H7A1 117(3) . . ?
C7A1 C8A2 H7A1 36.4(12) . . ?
C7A2 C8A2 H7A1 80.8(18) . . ?
C9A2 C8A2 H7A1 109(2) . . ?
C9A1 C8A2 H7A1 117(2) . . ?
C8A1 C8A2 H8A1 26(2) . . ?
C7A1 C8A2 H8A1 93.7(14) . . ?
C7A2 C8A2 H8A1 47.2(14) . . ?
C9A2 C8A2 H8A1 103.0(18) . . ?
C9A1 C8A2 H8A1 84.4(14) . . ?
H7A1 C8A2 H8A1 128.0(13) . . ?
C8A1 C8A2 H8A2 144(4) . . ?
C7A1 C8A2 H8A2 82(2) . . ?
C7A2 C8A2 H8A2 114.3(16) . . ?
C9A2 C8A2 H8A2 120.2(19) . . ?
C9A1 C8A2 H8A2 138(2) . . ?
H7A1 C8A2 H8A2 77(2) . . ?
H8A1 C8A2 H8A2 119(2) . . ?
C9A1 C9A2 C8A2 90(3) . . ?
C9A1 C9A2 C8A1 64(3) . . ?
C8A2 C9A2 C8A1 25.3(10) . . ?
C9A1 C9A2 H9A1 31(4) . . ?
C8A2 C9A2 H9A1 107(2) . . ?
C8A1 C9A2 H9A1 83.9(15) . . ?
C9A1 C9A2 H9A2 132(8) . . ?
C8A2 C9A2 H9A2 119(4) . . ?
C8A1 C9A2 H9A2 136(5) . . ?
H9A1 C9A2 H9A2 101(5) . . ?
C9A1 C9A2 H9A3 52(5) . . ?
C8A2 C9A2 H9A3 106(2) . . ?
C8A1 C9A2 H9A3 89.3(17) . . ?
H9A1 C9A2 H9A3 72.6(15) . . ?
H9A2 C9A2 H9A3 134(4) . . ?
C9A1 C9A2 H9A4 149(7) . . ?
C8A2 C9A2 H9A4 109(2) . . ?
C8A1 C9A2 H9A4 131(2) . . ?
H9A1 C9A2 H9A4 117(3) . . ?
H9A2 C9A2 H9A4 17(2) . . ?
H9A3 C9A2 H9A4 138(3) . . ?
C9A1 C9A2 H9A5 83(6) . . ?
C8A2 C9A2 H9A5 114(3) . . ?
C8A1 C9A2 H9A5 108(2) . . ?
H9A1 C9A2 H9A5 100(2) . . ?
H9A2 C9A2 H9A5 114(4) . . ?
H9A3 C9A2 H9A5 32.0(10) . . ?
H9A4 C9A2 H9A5 110(3) . . ?
C9A1 C9A2 H9A6 42(4) . . ?
C8A2 C9A2 H9A6 111(2) . . ?
C8A1 C9A2 H9A6 89.9(19) . . ?
H9A1 C9A2 H9A6 10.6(6) . . ?
H9A2 C9A2 H9A6 90(5) . . ?
H9A3 C9A2 H9A6 81(2) . . ?
H9A4 C9A2 H9A6 107(3) . . ?
H9A5 C9A2 H9A6 107(3) . . ?
C10A C10B C5A1 85.1(17) . . ?
C10A C10B C5A2 110.9(17) . . ?
C5A1 C10B C5A2 25.8(8) . . ?
C10A C10B C6A1 142(2) . . ?
C5A1 C10B C6A1 62.2(8) . . ?
C5A2 C10B C6A1 38.0(7) . . ?
C10A C10B H10A 45.1(12) . . ?
C5A1 C10B H10A 104.7(19) . . ?
C5A2 C10B H10A 122.4(16) . . ?
C6A1 C10B H10A 123.1(16) . . ?
C10A C10B H10C 52.1(13) . . ?
C5A1 C10B H10C 119.0(17) . . ?
C5A2 C10B H10C 137.1(13) . . ?
C6A1 C10B H10C 161(2) . . ?
H10A C10B H10C 76.1(11) . . ?
C10A C10B H10D 15.0(10) . . ?
C5A1 C10B H10D 87.0(16) . . ?
C5A2 C10B H10D 112.1(14) . . ?
C6A1 C10B H10D 148.9(18) . . ?
H10A C10B H10D 58.1(12) . . ?
H10C C10B H10D 40.7(7) . . ?
C10A C10B H10E 120(2) . . ?
C5A1 C10B H10E 124.1(18) . . ?
C5A2 C10B H10E 108.6(15) . . ?
C6A1 C10B H10E 94.8(16) . . ?
H10A C10B H10E 128.9(13) . . ?
H10C C10B H10E 68.0(12) . . ?
H10D C10B H10E 106.6(19) . . ?
C10A C10B H10F 99(2) . . ?
C5A1 C10B H10F 119(2) . . ?
C5A2 C10B H10F 111.8(14) . . ?
C6A1 C10B H10F 83.3(14) . . ?
H10A C10B H10F 53.5(11) . . ?
H10C C10B H10F 109.8(13) . . ?
H10D C10B H10F 111(2) . . ?
H10E C10B H10F 106.7(19) . . ?
C7D1 C7D2 C5D 73.7(9) . . ?
C7D1 C7D2 H7D1 42(3) . . ?
C5D C7D2 H7D1 93.2(10) . . ?
C7D1 C7D2 H7D3 91(3) . . ?
C5D C7D2 H7D3 146(2) . . ?
H7D1 C7D2 H7D3 95.0(18) . . ?
C7D1 C7D2 H7D4 75(3) . . ?
C5D C7D2 H7D4 114.0(13) . . ?
H7D1 C7D2 H7D4 33.0(7) . . ?
H7D3 C7D2 H7D4 89.4(15) . . ?
C7D1 C7D2 H7D5 68(3) . . ?
C5D C7D2 H7D5 112.3(13) . . ?
H7D1 C7D2 H7D5 93.5(15) . . ?
H7D3 C7D2 H7D5 34.7(9) . . ?
H7D4 C7D2 H7D5 106.9(16) . . ?
C7D1 C7D2 H7D6 173(3) . . ?
C5D C7D2 H7D6 110.5(14) . . ?
H7D1 C7D2 H7D6 140.5(14) . . ?
H7D3 C7D2 H7D6 82.6(16) . . ?
H7D4 C7D2 H7D6 107.5(15) . . ?
H7D5 C7D2 H7D6 105.2(14) . . ?

loop_
_geom_bond_atom_site_label_1
_geom_bond_atom_site_label_2
_geom_bond_distance
_geom_bond_site_symmetry_2
_geom_bond_publ_flag
N1 C3K 1.329(12) . ?
N1 C2A1 1.41(3) . ?
N1 C1A 1.467(11) . ?
N1 C2A2 1.58(3) . ?
N2 C3A 1.305(11) . ?
N2 C1B 1.465(10) . ?
N2 H2 0.8600 . ?
N3 C2B 1.340(10) . ?
N3 C2C 1.429(10) . ?
N3 C1C 1.471(10) . ?
N4 C3C 1.380(9) . ?
N4 C1D 1.467(11) . ?
N4 C2D 1.482(9) . ?
N5 C3D 1.323(9) . ?
N5 C1E 1.441(9) . ?
N5 H5 0.8600 . ?
N6 C2E 1.349(9) . ?
N6 C2F 1.468(10) . ?
N6 C1F 1.478(10) . ?
N7 C3F 1.343(10) . ?
N7 C1G 1.418(10) . ?
N7 H7 0.8600 . ?
N8 C2G 1.331(9) . ?
N8 C1H 1.461(9) . ?
N8 H8 0.8600 . ?
N9 C2H 1.351(9) . ?
N9 C1I 1.458(9) . ?
N9 C2I 1.486(9) . ?
N10 C3I 1.340(10) . ?
N10 C2J 1.471(11) . ?
N10 C1J 1.476(10) . ?
N11 C3J 1.353(11) . ?
N11 C1K 1.457(11) . ?
N11 C2K 1.503(11) . ?
O1 C3A 1.216(10) . ?
O2 C2B 1.227(10) . ?
O3 C3C 1.200(9) . ?
O4 C3D 1.226(9) . ?
O5 C2E 1.226(8) . ?
O6 C3F 1.216(9) . ?
O7 C2G 1.237(9) . ?
O8 C2H 1.216(8) . ?
O9 C3I 1.218(9) . ?
O10 C3J 1.249(10) . ?
O11 C3K 1.247(10) . ?
C1A H1A1 0.9600 . ?
C1A H1A2 0.9600 . ?
C1A H1A3 0.9600 . ?
C3A C2A1 1.49(2) . ?
C3A C2A2 1.59(3) . ?
C1B C2B 1.532(12) . ?
C1B C3B 1.553(11) . ?
C1B H1B 0.9800 . ?
C3B C4B 1.519(4) . ?
C3B H3B1 0.967(10) . ?
C3B H3B2 0.969(8) . ?
C4B H4B1 0.9600 . ?
C4B H4B2 0.9600 . ?
C4B H4B3 0.9600 . ?
C1C H1C1 0.9600 . ?
C1C H1C2 0.9600 . ?
C1C H1C3 0.9600 . ?
C2C C3C 1.540(10) . ?
C2C H2C1 0.9700 . ?
C2C H2C2 0.9700 . ?
C1D H1D1 0.9600 . ?
C1D H1D2 0.9600 . ?
C1D H1D3 0.9600 . ?
C2D C3D 1.527(11) . ?
C2D C4D 1.553(10) . ?
C2D H2D 0.9800 . ?
C4D C5D 1.505(13) . ?
C4D H4D1 0.9700 . ?
C4D H4D2 0.9700 . ?
C5D C7D1 1.518(4) . ?
C5D C7D2 1.523(4) . ?
C5D C6D 1.508(15) . ?
C5D H5D 1.000(10) . ?
C6D H6D1 0.9600 . ?
C6D H6D2 0.9600 . ?
C6D H6D3 0.9600 . ?
C1E C2E 1.508(10) . ?
C1E C3E 1.541(11) . ?
C1E H1E 0.9800 . ?
C3E C5E 1.487(13) . ?
C3E C4E 1.516(12) . ?
C3E H3E 0.9800 . ?
C4E H4E1 0.9600 . ?
C4E H4E2 0.9600 . ?
C4E H4E3 0.9600 . ?
C5E H5E1 0.9600 . ?
C5E H5E2 0.9600 . ?
C5E H5E3 0.9600 . ?
C1F H1F1 0.9600 . ?
C1F H1F2 0.9600 . ?
C1F H1F3 0.9600 . ?
C2F C4F 1.504(12) . ?
C2F C3F 1.554(11) . ?
C2F H2F 0.9800 . ?
C4F C5F 1.532(13) . ?
C4F H4F1 0.9700 . ?
C4F H4F2 0.9700 . ?
C5F C7F 1.538(17) . ?
C5F C6F 1.533(15) . ?
C5F H5F 0.9800 . ?
C6F H6F1 0.9600 . ?
C6F H6F2 0.9600 . ?
C6F H6F3 0.9600 . ?
C7F H7F1 0.9600 . ?
C7F H7F2 0.9600 . ?
C7F H7F3 0.9600 . ?
C1G C2G 1.518(11) . ?
C1G C3G 1.538(12) . ?
C1G H1G 0.9800 . ?
C3G H3G1 0.9600 . ?
C3G H3G2 0.9600 . ?
C3G H3G3 0.9600 . ?
C1H C3H 1.511(10) . ?
C1H C2H 1.524(10) . ?
C1H H1H 0.9800 . ?
C3H H3H1 0.9600 . ?
C3H H3H2 0.9600 . ?
C3H H3H3 0.9600 . ?
C1I H1I1 0.9600 . ?
C1I H1I2 0.9600 . ?
C1I H1I3 0.9600 . ?
C2I C3I 1.526(11) . ?
C2I C4I 1.561(11) . ?
C2I H2I 0.9800 . ?
C4I C5I 1.514(13) . ?
C4I H4I1 0.9700 . ?
C4I H4I2 0.9700 . ?
C5I C7I 1.470(15) . ?
C5I C6I 1.562(14) . ?
C5I H5I 0.9800 . ?
C6I H6I1 0.954(15) . ?
C6I H6I2 0.992(14) . ?
C6I H6I3 0.955(14) . ?
C7I H7I1 0.9600 . ?
C7I H7I2 0.9600 . ?
C7I H7I3 0.9600 . ?
C1J H1J1 0.9600 . ?
C1J H1J2 0.9600 . ?
C1J H1J3 0.9600 . ?
C2J C3J 1.506(13) . ?
C2J C4J 1.544(13) . ?
C2J H2J 0.9800 . ?
C4J C5J 1.516(4) . ?
C4J H4J1 0.9700 . ?
C4J H4J2 0.9700 . ?
C5J C7J 1.540(19) . ?
C5J C6J 1.567(18) . ?
C5J H5J 0.9800 . ?
C6J H6J1 0.9600 . ?
C6J H6J2 0.9600 . ?
C6J H6J3 0.9600 . ?
C7J H7J1 0.9600 . ?
C7J H7J2 0.9600 . ?
C7J H7J3 0.9600 . ?
C1K H1K1 0.9600 . ?
C1K H1K2 0.9600 . ?
C1K H1K3 0.9600 . ?
C2K C3K 1.525(13) . ?
C2K C4K 1.547(12) . ?
C2K H2K 0.9800 . ?
C4K C6K 1.504(16) . ?
C4K C5K 1.518(15) . ?
C4K H4K 0.9800 . ?
C5K H5K1 0.9600 . ?
C5K H5K2 0.9600 . ?
C5K H5K3 0.9600 . ?
C6K H6K1 0.9600 . ?
C6K H6K2 0.9600 . ?
C6K H6K3 0.9600 . ?
OW1 HW11 0.807 . ?
OW1 HW12 0.809 . ?
OW2 HW21 0.874 . ?
OW2 HW22 0.943 . ?
OW3 HW31 0.794 . ?
OW3 HW32 0.834 . ?
OW4 HW42 0.894 . ?
OW4 HW41 0.869 . ?
OW5 HW51 0.925 . ?
OW5 HW52 0.944 . ?
OW8 HW81 0.839 . ?
OW8 HW82 0.886 . ?
O121 C4A2 1.05(3) . ?
O121 C4A1 1.417(13) . ?
O121 H121 1.093(16) . ?
O121 H122 1.075(16) . ?
C2A1 C4A1 1.555(16) . ?
C2A1 C4A2 1.89(3) . ?
C2A1 H2A1 1.00(2) . ?
C2A1 H2A2 0.95(2) . ?
C4A1 C2A2 1.22(3) . ?
C4A1 C5A1 1.521(4) . ?
C4A1 C5A2 1.587(18) . ?
C4A1 O122 1.76(3) . ?
C4A1 H4A1 0.987(18) . ?
C4A1 H4A2 1.046(18) . ?
C5A1 C5A2 0.679(17) . ?
C5A1 C10B 1.22(2) . ?
C5A1 C10A 1.520(4) . ?
C5A1 C6A1 1.521(4) . ?
C5A1 C4A2 1.63(2) . ?
C5A1 H5A1 0.976(13) . ?
C5A1 H5A2 0.994(12) . ?
C5A1 H10D 1.507(11) . ?
C6A1 C6A2 0.933(18) . ?
C6A1 C5A2 1.036(18) . ?
C6A1 C7A1 1.520(4) . ?
C6A1 C10B 1.643(18) . ?
C6A1 C7A2 1.725(18) . ?
C6A1 H6A1 0.984(15) . ?
C6A1 H6A2 0.990(14) . ?
C6A1 H6A4 1.371(13) . ?
C7A1 C7A2 1.02(2) . ?
C7A1 C8A2 1.12(3) . ?
C7A1 C8A1 1.340(4) . ?
C7A1 C6A2 1.861(18) . ?
C7A1 H7A1 0.884(13) . ?
C7A1 H8A2 1.315(18) . ?
C8A1 C8A2 0.70(3) . ?
C8A1 C7A2 0.97(2) . ?
C8A1 C9A1 1.493(17) . ?
C8A1 C9A2 1.65(3) . ?
C8A1 H8A1 1.003(18) . ?
C8A1 H7A2 1.48(2) . ?
C8A1 H8A2 1.486(19) . ?
C9A1 C9A2 0.55(4) . ?
C9A1 C8A2 1.61(3) . ?
C9A1 H9A1 0.99(2) . ?
C9A1 H9A2 0.92(2) . ?
C9A1 H9A3 0.97(2) . ?
C9A1 H9A4 1.46(2) . ?
C9A1 H9A5 1.05(2) . ?
C9A1 H9A6 0.69(2) . ?
C10A C10B 1.02(2) . ?
C10A H10A 0.971(13) . ?
C10A H10B 0.941(16) . ?
C10A H10C 0.965(18) . ?
C10A H10D 0.266(17) . ?
C10A H10F 1.495(15) . ?
C7D1 C7D2 0.84(4) . ?
C7D1 H7D1 0.94(4) . ?
C7D1 H7D2 0.95(4) . ?
C7D1 H7D3 1.07(5) . ?
C7D1 H7D4 1.10(4) . ?
C7D1 H7D5 1.03(4) . ?
O122 C4A2 1.394(16) . ?
O122 H121 0.92(2) . ?
O122 H122 0.89(2) . ?
C2A2 C4A2 1.550(18) . ?
C2A2 H2A1 1.17(3) . ?
C2A2 H2A2 0.99(3) . ?
C4A2 C5A2 1.522(4) . ?
C4A2 H4A1 1.08(3) . ?
C4A2 H4A2 0.96(3) . ?
C5A2 C6A2 1.519(4) . ?
C5A2 C10B 1.521(4) . ?
C5A2 H5A1 1.256(17) . ?
C5A2 H6A1 1.399(16) . ?
C5A2 H5A2 0.979(17) . ?
C6A2 C7A2 1.515(4) . ?
C6A2 H6A1 0.281(14) . ?
C6A2 H6A2 1.55(2) . ?
C6A2 H6A3 0.966(19) . ?
C6A2 H6A4 0.99(2) . ?
C7A2 C8A2 1.337(4) . ?
C7A2 H8A1 1.19(3) . ?
C7A2 H7A2 0.970(16) . ?
C8A2 C9A2 1.520(19) . ?
C8A2 H7A1 1.49(3) . ?
C8A2 H8A1 1.58(3) . ?
C8A2 H8A2 0.86(2) . ?
C9A2 H9A1 1.42(3) . ?
C9A2 H9A2 0.45(3) . ?
C9A2 H9A3 1.22(3) . ?
C9A2 H9A4 0.95(3) . ?
C9A2 H9A5 0.96(3) . ?
C9A2 H9A6 1.00(3) . ?
C10B H10A 1.37(2) . ?
C10B H10C 1.160(18) . ?
C10B H10D 0.95(2) . ?
C10B H10E 1.00(3) . ?
C10B H10F 0.952(18) . ?
C7D2 H7D1 1.369(19) . ?
C7D2 H7D3 0.654(13) . ?
C7D2 H7D4 0.961(16) . ?
C7D2 H7D5 0.990(17) . ?
C7D2 H7D6 0.98(2) . ?

loop_
_geom_hbond_atom_site_label_D
_geom_hbond_atom_site_label_H
_geom_hbond_atom_site_label_A
_geom_hbond_distance_DH
_geom_hbond_distance_HA
_geom_hbond_distance_DA
_geom_hbond_angle_DHA
_geom_hbond_site_symmetry_A
N2 H2 OW3 0.86 2.15 2.972(11) 160.5 2_664
N5 H5 O8 0.86 2.36 3.139(7) 150.6 .
N7 H7 OW2 0.86 2.27 3.110(12) 164.9 3_656
N8 H8 O5 0.86 2.15 2.886(7) 143.8 .
O122 H122 O2 0.89(2) 2.042(6) 2.93(2) 178.5(17) .
O122 H122 O2 0.89(2) 2.042(6) 2.93(2) 178.5(17) .
OW1 HW11 O1 0.807(7) 1.989(6) 2.767(9) 161.6(6) .
OW1 HW12 O3 0.809(7) 2.078(5) 2.821(8) 152.7(5) .
OW2 HW21 O10 0.874(9) 2.031(6) 2.903(11) 176.3(7) 3_646
OW2 HW22 N7 0.943(10) 2.291(7) 3.110(12) 145.0(6) 3_646
OW3 HW31 O9 0.794(8) 2.159(6) 2.935(10) 165.9(7) .
OW4 HW42 OW1 0.894(16) 1.947(8) 2.839(18) 175.6(12) 3_756
OW4 HW41 O4 0.869(16) 1.963(6) 2.830(17) 174.9(12) .
OW5 HW51 O11 0.925(14) 1.881(7) 2.801(15) 173.0(10) 3_656
OW5 HW52 OW2 0.944(14) 1.830(10) 2.774(17) 178.2(10) 3_656
OW8 HW81 O7 0.839(11) 2.110(6) 2.946(13) 174.7(10) .

loop_
_geom_torsion_atom_site_label_1
_geom_torsion_atom_site_label_2
_geom_torsion_atom_site_label_3
_geom_torsion_atom_site_label_4
_geom_torsion
_geom_torsion_site_symmetry_1
_geom_torsion_site_symmetry_2
_geom_torsion_site_symmetry_3
_geom_torsion_site_symmetry_4
_geom_torsion_publ_flag
C1B N2 C3A O1 -9.1(14) . . . . ?
C1B N2 C3A C2A1 174.0(11) . . . . ?
C1B N2 C3A C2A2 164.1(13) . . . . ?
C3A N2 C1B C2B -77.7(10) . . . . ?
C3A N2 C1B C3B 162.5(8) . . . . ?
C2C N3 C2B O2 -3.2(12) . . . . ?
C1C N3 C2B O2 175.5(8) . . . . ?
C2C N3 C2B C1B 172.6(7) . . . . ?
C1C N3 C2B C1B -8.8(12) . . . . ?
N2 C1B C2B O2 -20.8(11) . . . . ?
C3B C1B C2B O2 99.4(9) . . . . ?
N2 C1B C2B N3 163.4(7) . . . . ?
C3B C1B C2B N3 -76.5(9) . . . . ?
N2 C1B C3B C4B -63.7(10) . . . . ?
C2B C1B C3B C4B 175.0(8) . . . . ?
C2B N3 C2C C3C 97.6(8) . . . . ?
C1C N3 C2C C3C -81.2(8) . . . . ?
C1D N4 C3C O3 -172.2(8) . . . . ?
C2D N4 C3C O3 -8.4(11) . . . . ?
C1D N4 C3C C2C 8.1(11) . . . . ?
C2D N4 C3C C2C 172.0(6) . . . . ?
N3 C2C C3C O3 -5.7(11) . . . . ?
N3 C2C C3C N4 173.9(6) . . . . ?
C3C N4 C2D C3D -92.6(8) . . . . ?
C1D N4 C2D C3D 71.7(8) . . . . ?
C3C N4 C2D C4D 144.4(7) . . . . ?
C1D N4 C2D C4D -51.3(10) . . . . ?
C1E N5 C3D O4 9.7(12) . . . . ?
C1E N5 C3D C2D -166.7(6) . . . . ?
N4 C2D C3D O4 -81.4(9) . . . . ?
C4D C2D C3D O4 42.6(11) . . . . ?
N4 C2D C3D N5 95.1(8) . . . . ?
C4D C2D C3D N5 -140.9(7) . . . . ?
N4 C2D C4D C5D -67.4(10) . . . . ?
C3D C2D C4D C5D 171.6(7) . . . . ?
C2D C4D C5D C7D1 -50(2) . . . . ?
C2D C4D C5D C7D2 -83.5(12) . . . . ?
C2D C4D C5D C6D 162.2(9) . . . . ?
C3D N5 C1E C2E -141.4(7) . . . . ?
C3D N5 C1E C3E 98.1(8) . . . . ?
C2F N6 C2E O5 -5.5(10) . . . . ?
C1F N6 C2E O5 171.0(7) . . . . ?
C2F N6 C2E C1E 168.3(6) . . . . ?
C1F N6 C2E C1E -15.3(11) . . . . ?
N5 C1E C2E O5 -24.6(9) . . . . ?
C3E C1E C2E O5 97.3(8) . . . . ?
N5 C1E C2E N6 161.7(6) . . . . ?
C3E C1E C2E N6 -76.4(8) . . . . ?
N5 C1E C3E C5E 60.9(9) . . . . ?
C2E C1E C3E C5E -59.7(9) . . . . ?
N5 C1E C3E C4E -64.2(9) . . . . ?
C2E C1E C3E C4E 175.2(7) . . . . ?
C2E N6 C2F C4F -72.8(9) . . . . ?
C1F N6 C2F C4F 110.4(8) . . . . ?
C2E N6 C2F C3F 58.1(9) . . . . ?
C1F N6 C2F C3F -118.6(7) . . . . ?
C1G N7 C3F O6 1.0(11) . . . . ?
C1G N7 C3F C2F -178.1(7) . . . . ?
N6 C2F C3F O6 50.1(10) . . . . ?
C4F C2F C3F O6 178.7(7) . . . . ?
N6 C2F C3F N7 -130.7(7) . . . . ?
C4F C2F C3F N7 -2.1(10) . . . . ?
N6 C2F C4F C5F -60.0(9) . . . . ?
C3F C2F C4F C5F 173.6(7) . . . . ?
C2F C4F C5F C7F 173.0(9) . . . . ?
C2F C4F C5F C6F -60.5(12) . . . . ?
C3F N7 C1G C2G -75.3(9) . . . . ?
C3F N7 C1G C3G 159.6(7) . . . . ?
C1H N8 C2G O7 -9.8(12) . . . . ?
C1H N8 C2G C1G 171.9(6) . . . . ?
N7 C1G C2G O7 172.4(8) . . . . ?
C3G C1G C2G O7 -62.6(11) . . . . ?
N7 C1G C2G N8 -9.2(11) . . . . ?
C3G C1G C2G N8 115.8(8) . . . . ?
C2G N8 C1H C3H -93.5(8) . . . . ?
C2G N8 C1H C2H 143.4(7) . . . . ?
C1I N9 C2H O8 176.8(7) . . . . ?
C2I N9 C2H O8 -1.3(10) . . . . ?
C1I N9 C2H C1H -6.1(10) . . . . ?
C2I N9 C2H C1H 175.8(6) . . . . ?
N8 C1H C2H O8 100.8(7) . . . . ?
C3H C1H C2H O8 -22.4(9) . . . . ?
N8 C1H C2H N9 -76.4(7) . . . . ?
C3H C1H C2H N9 160.4(6) . . . . ?
C2H N9 C2I C3I -129.3(7) . . . . ?
C1I N9 C2I C3I 52.5(8) . . . . ?
C2H N9 C2I C4I 106.9(7) . . . . ?
C1I N9 C2I C4I -71.4(8) . . . . ?
C2J N10 C3I O9 10.2(12) . . . . ?
C1J N10 C3I O9 178.6(8) . . . . ?
C2J N10 C3I C2I -166.7(7) . . . . ?
C1J N10 C3I C2I 1.6(11) . . . . ?
N9 C2I C3I O9 -113.4(8) . . . . ?
C4I C2I C3I O9 10.4(11) . . . . ?
N9 C2I C3I N10 63.6(9) . . . . ?
C4I C2I C3I N10 -172.5(7) . . . . ?
N9 C2I C4I C5I -64.9(10) . . . . ?
C3I C2I C4I C5I 172.3(8) . . . . ?
C2I C4I C5I C7I -74.9(11) . . . . ?
C2I C4I C5I C6I 161.3(9) . . . . ?
C3I N10 C2J C3J -144.9(7) . . . . ?
C1J N10 C2J C3J 45.7(10) . . . . ?
C3I N10 C2J C4J 87.4(10) . . . . ?
C1J N10 C2J C4J -82.0(10) . . . . ?
C1K N11 C3J O10 179.4(8) . . . . ?
C2K N11 C3J O10 -4.5(12) . . . . ?
C1K N11 C3J C2J -2.5(12) . . . . ?
C2K N11 C3J C2J 173.6(7) . . . . ?
N10 C2J C3J O10 -97.9(9) . . . . ?
C4J C2J C3J O10 26.0(11) . . . . ?
N10 C2J C3J N11 84.0(9) . . . . ?
C4J C2J C3J N11 -152.1(8) . . . . ?
N10 C2J C4J C5J -162.2(10) . . . . ?
C3J C2J C4J C5J 71.7(13) . . . . ?
C2J C4J C5J C7J 68.0(14) . . . . ?
C2J C4J C5J C6J -179.2(11) . . . . ?
C3J N11 C2K C3K 133.1(8) . . . . ?
C1K N11 C2K C3K -50.6(10) . . . . ?
C3J N11 C2K C4K -100.8(9) . . . . ?
C1K N11 C2K C4K 75.5(10) . . . . ?
C2A1 N1 C3K O11 -8.8(14) . . . . ?
C1A N1 C3K O11 -166.8(8) . . . . ?
C2A2 N1 C3K O11 -2.2(17) . . . . ?
C2A1 N1 C3K C2K 173.5(11) . . . . ?
C1A N1 C3K C2K 15.4(12) . . . . ?
C2A2 N1 C3K C2K -179.9(13) . . . . ?
N11 C2K C3K O11 99.8(9) . . . . ?
C4K C2K C3K O11 -25.5(12) . . . . ?
N11 C2K C3K N1 -82.5(10) . . . . ?
C4K C2K C3K N1 152.3(8) . . . . ?
N11 C2K C4K C6K 51.3(11) . . . . ?
C3K C2K C4K C6K 175.1(9) . . . . ?
N11 C2K C4K C5K 175.7(8) . . . . ?
C3K C2K C4K C5K -60.5(11) . . . . ?
C3K N1 C2A1 C3A -93.0(15) . . . . ?
C1A N1 C2A1 C3A 65.3(15) . . . . ?
C2A2 N1 C2A1 C3A 116(10) . . . . ?
C3K N1 C2A1 C4A1 142.8(11) . . . . ?
C1A N1 C2A1 C4A1 -58.8(17) . . . . ?
C2A2 N1 C2A1 C4A1 -8(9) . . . . ?
C3K N1 C2A1 C4A2 152.1(11) . . . . ?
C1A N1 C2A1 C4A2 -49.6(17) . . . . ?
C2A2 N1 C2A1 C4A2 1(9) . . . . ?
O1 C3A C2A1 N1 9.9(18) . . . . ?
N2 C3A C2A1 N1 -173.0(10) . . . . ?
C2A2 C3A C2A1 N1 -123(11) . . . . ?
O1 C3A C2A1 C4A1 134.7(13) . . . . ?
N2 C3A C2A1 C4A1 -48.2(19) . . . . ?
C2A2 C3A C2A1 C4A1 1(9) . . . . ?
O1 C3A C2A1 C4A2 129.0(14) . . . . ?
N2 C3A C2A1 C4A2 -53.9(18) . . . . ?
C2A2 C3A C2A1 C4A2 -4(9) . . . . ?
C4A2 O121 C4A1 C2A2 169(11) . . . . ?
C4A2 O121 C4A1 C5A1 -66(9) . . . . ?
C4A2 O121 C4A1 C2A1 170(10) . . . . ?
C4A2 O121 C4A1 C5A2 -51(9) . . . . ?
C4A2 O121 C4A1 O122 13(100) . . . . ?
N1 C2A1 C4A1 C2A2 117(65) . . . . ?
C3A C2A1 C4A1 C2A2 -10(63) . . . . ?
C4A2 C2A1 C4A1 C2A2 30(64) . . . . ?
N1 C2A1 C4A1 O121 80.8(18) . . . . ?
C3A C2A1 C4A1 O121 -46(2) . . . . ?
C4A2 C2A1 C4A1 O121 -6(7) . . . . ?
N1 C2A1 C4A1 C5A1 -41.8(18) . . . . ?
C3A C2A1 C4A1 C5A1 -168.6(13) . . . . ?
C4A2 C2A1 C4A1 C5A1 -129(8) . . . . ?
N1 C2A1 C4A1 C5A2 -32(3) . . . . ?
C3A C2A1 C4A1 C5A2 -158.5(17) . . . . ?
C4A2 C2A1 C4A1 C5A2 -119(9) . . . . ?
N1 C2A1 C4A1 O122 81.0(19) . . . . ?
C3A C2A1 C4A1 O122 -46(2) . . . . ?
C4A2 C2A1 C4A1 O122 -6(7) . . . . ?
C2A2 C4A1 C5A1 C5A2 162(3) . . . . ?
O121 C4A1 C5A1 C5A2 39(2) . . . . ?
C2A1 C4A1 C5A1 C5A2 163(2) . . . . ?
O122 C4A1 C5A1 C5A2 39(2) . . . . ?
C2A2 C4A1 C5A1 C10B -97(3) . . . . ?
O121 C4A1 C5A1 C10B 140.0(17) . . . . ?
C2A1 C4A1 C5A1 C10B -96.2(17) . . . . ?
C5A2 C4A1 C5A1 C10B 101(2) . . . . ?
O122 C4A1 C5A1 C10B 139.4(19) . . . . ?
C2A2 C4A1 C5A1 C10A -51(2) . . . . ?
O121 C4A1 C5A1 C10A -173.6(14) . . . . ?
C2A1 C4A1 C5A1 C10A -49.8(15) . . . . ?
C5A2 C4A1 C5A1 C10A 147(2) . . . . ?
O122 C4A1 C5A1 C10A -174.2(17) . . . . ?
C2A2 C4A1 C5A1 C6A1 -179(2) . . . . ?
O121 C4A1 C5A1 C6A1 58.3(15) . . . . ?
C2A1 C4A1 C5A1 C6A1 -177.9(13) . . . . ?
C5A2 C4A1 C5A1 C6A1 19.2(18) . . . . ?
O122 C4A1 C5A1 C6A1 57.7(18) . . . . ?
C2A2 C4A1 C5A1 C4A2 147(7) . . . . ?
O121 C4A1 C5A1 C4A2 24(5) . . . . ?
C2A1 C4A1 C5A1 C4A2 148(6) . . . . ?
C5A2 C4A1 C5A1 C4A2 -15(5) . . . . ?
O122 C4A1 C5A1 C4A2 24(5) . . . . ?
C5A2 C5A1 C6A1 C6A2 -6(3) . . . . ?
C10B C5A1 C6A1 C6A2 -156(2) . . . . ?
C10A C5A1 C6A1 C6A2 -169.9(19) . . . . ?
C4A1 C5A1 C6A1 C6A2 -42(2) . . . . ?
C4A2 C5A1 C6A1 C6A2 -33(2) . . . . ?
C10B C5A1 C6A1 C5A2 -150(4) . . . . ?
C10A C5A1 C6A1 C5A2 -163(4) . . . . ?
C4A1 C5A1 C6A1 C5A2 -35(3) . . . . ?
C4A2 C5A1 C6A1 C5A2 -27(3) . . . . ?
C5A2 C5A1 C6A1 C7A1 -119(3) . . . . ?
C10B C5A1 C6A1 C7A1 90.8(16) . . . . ?
C10A C5A1 C6A1 C7A1 77.2(13) . . . . ?
C4A1 C5A1 C6A1 C7A1 -154.5(11) . . . . ?
C4A2 C5A1 C6A1 C7A1 -146.1(15) . . . . ?
C5A2 C5A1 C6A1 C10B 150(4) . . . . ?
C10A C5A1 C6A1 C10B -13.6(14) . . . . ?
C4A1 C5A1 C6A1 C10B 114.7(16) . . . . ?
C4A2 C5A1 C6A1 C10B 123.1(18) . . . . ?
C5A2 C5A1 C6A1 C7A2 -89(4) . . . . ?
C10B C5A1 C6A1 C7A2 122(2) . . . . ?
C10A C5A1 C6A1 C7A2 108.0(19) . . . . ?
C4A1 C5A1 C6A1 C7A2 -123.6(18) . . . . ?
C4A2 C5A1 C6A1 C7A2 -115(2) . . . . ?
C6A2 C6A1 C7A1 C7A2 16(2) . . . . ?
C5A2 C6A1 C7A1 C7A2 123(2) . . . . ?
C5A1 C6A1 C7A1 C7A2 145.1(18) . . . . ?
C10B C6A1 C7A1 C7A2 -168(2) . . . . ?
C6A2 C6A1 C7A1 C8A2 -45(3) . . . . ?
C5A2 C6A1 C7A1 C8A2 62(3) . . . . ?
C5A1 C6A1 C7A1 C8A2 84(3) . . . . ?
C10B C6A1 C7A1 C8A2 131(3) . . . . ?
C7A2 C6A1 C7A1 C8A2 -61(2) . . . . ?
C6A2 C6A1 C7A1 C8A1 -7(2) . . . . ?
C5A2 C6A1 C7A1 C8A1 99(2) . . . . ?
C5A1 C6A1 C7A1 C8A1 121.4(18) . . . . ?
C10B C6A1 C7A1 C8A1 168.9(19) . . . . ?
C7A2 C6A1 C7A1 C8A1 -23.6(17) . . . . ?
C5A2 C6A1 C7A1 C6A2 106(2) . . . . ?
C5A1 C6A1 C7A1 C6A2 129(2) . . . . ?
C10B C6A1 C7A1 C6A2 176(2) . . . . ?
C7A2 C6A1 C7A1 C6A2 -16(2) . . . . ?
C7A2 C7A1 C8A1 C8A2 -164(5) . . . . ?
C6A1 C7A1 C8A1 C8A2 -130(3) . . . . ?
C6A2 C7A1 C8A1 C8A2 -134(3) . . . . ?
C8A2 C7A1 C8A1 C7A2 164(5) . . . . ?
C6A1 C7A1 C8A1 C7A2 33(2) . . . . ?
C6A2 C7A1 C8A1 C7A2 29.8(18) . . . . ?
C7A2 C7A1 C8A1 C9A1 140(3) . . . . ?
C8A2 C7A1 C8A1 C9A1 -56(3) . . . . ?
C6A1 C7A1 C8A1 C9A1 173.8(17) . . . . ?
C6A2 C7A1 C8A1 C9A1 170(2) . . . . ?
C7A2 C7A1 C8A1 C9A2 155(3) . . . . ?
C8A2 C7A1 C8A1 C9A2 -42(3) . . . . ?
C6A1 C7A1 C8A1 C9A2 -171.6(17) . . . . ?
C6A2 C7A1 C8A1 C9A2 -175.3(18) . . . . ?
C8A2 C8A1 C9A1 C9A2 1(6) . . . . ?
C7A2 C8A1 C9A1 C9A2 114(7) . . . . ?
C7A1 C8A1 C9A1 C9A2 45(7) . . . . ?
C7A2 C8A1 C9A1 C8A2 114(5) . . . . ?
C7A1 C8A1 C9A1 C8A2 44(3) . . . . ?
C9A2 C8A1 C9A1 C8A2 -1(6) . . . . ?
C5A2 C5A1 C10A C10B 3(3) . . . . ?
C4A1 C5A1 C10A C10B -108(2) . . . . ?
C6A1 C5A1 C10A C10B 19.7(19) . . . . ?
C4A2 C5A1 C10A C10B -103(2) . . . . ?
C4D C5D C7D1 C7D2 -81(3) . . . . ?
C6D C5D C7D1 C7D2 64(3) . . . . ?
C2A2 C4A1 O122 C4A2 169(10) . . . . ?
O121 C4A1 O122 C4A2 -167(100) . . . . ?
C5A1 C4A1 O122 C4A2 -66(8) . . . . ?
C2A1 C4A1 O122 C4A2 170(9) . . . . ?
C5A2 C4A1 O122 C4A2 -51(8) . . . . ?
O121 C4A1 C2A2 C4A2 -7(8) . . . . ?
C5A1 C4A1 C2A2 C4A2 -130(9) . . . . ?
C2A1 C4A1 C2A2 C4A2 -151(61) . . . . ?
C5A2 C4A1 C2A2 C4A2 -119(10) . . . . ?
O122 C4A1 C2A2 C4A2 -7(7) . . . . ?
O121 C4A1 C2A2 N1 84(3) . . . . ?
C5A1 C4A1 C2A2 N1 -38(3) . . . . ?
C2A1 C4A1 C2A2 N1 -60(63) . . . . ?
C5A2 C4A1 C2A2 N1 -27(5) . . . . ?
O122 C4A1 C2A2 N1 85(3) . . . . ?
O121 C4A1 C2A2 C3A -46(4) . . . . ?
C5A1 C4A1 C2A2 C3A -169(2) . . . . ?
C2A1 C4A1 C2A2 C3A 170(67) . . . . ?
C5A2 C4A1 C2A2 C3A -157.9(18) . . . . ?
O122 C4A1 C2A2 C3A -46(4) . . . . ?
C3K N1 C2A2 C4A1 136(2) . . . . ?
C2A1 N1 C2A2 C4A1 169(12) . . . . ?
C1A N1 C2A2 C4A1 -58(3) . . . . ?
C3K N1 C2A2 C4A2 149.2(16) . . . . ?
C2A1 N1 C2A2 C4A2 -178(11) . . . . ?
C1A N1 C2A2 C4A2 -45(2) . . . . ?
C3K N1 C2A2 C3A -83.6(18) . . . . ?
C2A1 N1 C2A2 C3A -51(9) . . . . ?
C1A N1 C2A2 C3A 82.2(14) . . . . ?
O1 C3A C2A2 C4A1 130(3) . . . . ?
N2 C3A C2A2 C4A1 -43(4) . . . . ?
C2A1 C3A C2A2 C4A1 -178(13) . . . . ?
O1 C3A C2A2 C4A2 122(2) . . . . ?
N2 C3A C2A2 C4A2 -51(3) . . . . ?
C2A1 C3A C2A2 C4A2 174(12) . . . . ?
O1 C3A C2A2 N1 -8(2) . . . . ?
N2 C3A C2A2 N1 178.5(11) . . . . ?
C2A1 C3A C2A2 N1 44(9) . . . . ?
C4A1 O121 C4A2 O122 -177(100) . . . . ?
C4A1 O121 C4A2 C5A2 121(10) . . . . ?
C4A1 O121 C4A2 C2A2 -9(8) . . . . ?
C4A1 O121 C4A2 C5A1 100(11) . . . . ?
C4A1 O121 C4A2 C2A1 -8(8) . . . . ?
C4A1 O122 C4A2 O121 3(42) . . . . ?
C4A1 O122 C4A2 C5A2 122(10) . . . . ?
C4A1 O122 C4A2 C2A2 -9(8) . . . . ?
C4A1 O122 C4A2 C5A1 102(10) . . . . ?
C4A1 O122 C4A2 C2A1 -8(8) . . . . ?
C4A1 C2A2 C4A2 O121 170(10) . . . . ?
N1 C2A2 C4A2 O121 75(3) . . . . ?
C3A C2A2 C4A2 O121 -45(3) . . . . ?
C4A1 C2A2 C4A2 O122 171(9) . . . . ?
N1 C2A2 C4A2 O122 76(3) . . . . ?
C3A C2A2 C4A2 O122 -44(3) . . . . ?
C4A1 C2A2 C4A2 C5A2 44(8) . . . . ?
N1 C2A2 C4A2 C5A2 -51(3) . . . . ?
C3A C2A2 C4A2 C5A2 -170.8(18) . . . . ?
C4A1 C2A2 C4A2 C5A1 41(7) . . . . ?
N1 C2A2 C4A2 C5A1 -54(2) . . . . ?
C3A C2A2 C4A2 C5A1 -174(2) . . . . ?
C4A1 C2A2 C4A2 C2A1 110(100) . . . . ?
N1 C2A2 C4A2 C2A1 15(100) . . . . ?
C3A C2A2 C4A2 C2A1 -105(100) . . . . ?
C5A2 C5A1 C4A2 O121 55(4) . . . . ?
C10B C5A1 C4A2 O121 147(3) . . . . ?
C10A C5A1 C4A2 O121 -161(2) . . . . ?
C4A1 C5A1 C4A2 O121 -141(8) . . . . ?
C6A1 C5A1 C4A2 O121 71(3) . . . . ?
C5A2 C5A1 C4A2 O122 51(3) . . . . ?
C10B C5A1 C4A2 O122 143(2) . . . . ?
C10A C5A1 C4A2 O122 -165.0(19) . . . . ?
C4A1 C5A1 C4A2 O122 -145(7) . . . . ?
C6A1 C5A1 C4A2 O122 67(2) . . . . ?
C10B C5A1 C4A2 C5A2 91(2) . . . . ?
C10A C5A1 C4A2 C5A2 143(3) . . . . ?
C4A1 C5A1 C4A2 C5A2 164(5) . . . . ?
C6A1 C5A1 C4A2 C5A2 15.9(17) . . . . ?
C5A2 C5A1 C4A2 C2A2 173(2) . . . . ?
C10B C5A1 C4A2 C2A2 -96(2) . . . . ?
C10A C5A1 C4A2 C2A2 -44(2) . . . . ?
C4A1 C5A1 C4A2 C2A2 -23(5) . . . . ?
C6A1 C5A1 C4A2 C2A2 -171.3(15) . . . . ?
C5A2 C5A1 C4A2 C2A1 172(2) . . . . ?
C10B C5A1 C4A2 C2A1 -96.7(19) . . . . ?
C10A C5A1 C4A2 C2A1 -45(2) . . . . ?
C4A1 C5A1 C4A2 C2A1 -24(5) . . . . ?
C6A1 C5A1 C4A2 C2A1 -172.2(12) . . . . ?
N1 C2A1 C4A2 O121 75(3) . . . . ?
C3A C2A1 C4A2 O121 -47(3) . . . . ?
C4A1 C2A1 C4A2 O121 171(9) . . . . ?
N1 C2A1 C4A2 O122 76(2) . . . . ?
C3A C2A1 C4A2 O122 -46(2) . . . . ?
C4A1 C2A1 C4A2 O122 172(8) . . . . ?
N1 C2A1 C4A2 C5A2 -50(2) . . . . ?
C3A C2A1 C4A2 C5A2 -171.8(13) . . . . ?
C4A1 C2A1 C4A2 C5A2 46(7) . . . . ?
N1 C2A1 C4A2 C2A2 -165(100) . . . . ?
C3A C2A1 C4A2 C2A2 73(100) . . . . ?
C4A1 C2A1 C4A2 C2A2 -69(100) . . . . ?
N1 C2A1 C4A2 C5A1 -53.5(18) . . . . ?
C3A C2A1 C4A2 C5A1 -175.5(14) . . . . ?
C4A1 C2A1 C4A2 C5A1 43(7) . . . . ?
C10B C5A1 C5A2 C6A1 30(4) . . . . ?
C10A C5A1 C5A2 C6A1 27(5) . . . . ?
C4A1 C5A1 C5A2 C6A1 147(3) . . . . ?
C4A2 C5A1 C5A2 C6A1 152(3) . . . . ?
C10B C5A1 C5A2 C6A2 40(8) . . . . ?
C10A C5A1 C5A2 C6A2 37(10) . . . . ?
C4A1 C5A1 C5A2 C6A2 157(7) . . . . ?
C6A1 C5A1 C5A2 C6A2 10(5) . . . . ?
C4A2 C5A1 C5A2 C6A2 162(7) . . . . ?
C10A C5A1 C5A2 C10B -2(2) . . . . ?
C4A1 C5A1 C5A2 C10B 118.0(16) . . . . ?
C6A1 C5A1 C5A2 C10B -30(4) . . . . ?
C4A2 C5A1 C5A2 C10B 122.1(17) . . . . ?
C10B C5A1 C5A2 C4A2 -122.1(17) . . . . ?
C10A C5A1 C5A2 C4A2 -124(3) . . . . ?
C4A1 C5A1 C5A2 C4A2 -4.1(13) . . . . ?
C6A1 C5A1 C5A2 C4A2 -152(3) . . . . ?
C10B C5A1 C5A2 C4A1 -118.0(16) . . . . ?
C10A C5A1 C5A2 C4A1 -120(3) . . . . ?
C6A1 C5A1 C5A2 C4A1 -147(3) . . . . ?
C4A2 C5A1 C5A2 C4A1 4.1(13) . . . . ?
C6A2 C6A1 C5A2 C5A1 174(3) . . . . ?
C7A1 C6A1 C5A2 C5A1 71(3) . . . . ?
C10B C6A1 C5A2 C5A1 -23(3) . . . . ?
C7A2 C6A1 C5A2 C5A1 114(3) . . . . ?
C7A1 C6A1 C5A2 C6A2 -104(2) . . . . ?
C5A1 C6A1 C5A2 C6A2 -174(3) . . . . ?
C10B C6A1 C5A2 C6A2 162.3(18) . . . . ?
C7A2 C6A1 C5A2 C6A2 -60.3(17) . . . . ?
C6A2 C6A1 C5A2 C10B -162.3(18) . . . . ?
C7A1 C6A1 C5A2 C10B 94.0(15) . . . . ?
C5A1 C6A1 C5A2 C10B 23(3) . . . . ?
C7A2 C6A1 C5A2 C10B 137.4(19) . . . . ?
C6A2 C6A1 C5A2 C4A2 -53(3) . . . . ?
C7A1 C6A1 C5A2 C4A2 -156.3(16) . . . . ?
C5A1 C6A1 C5A2 C4A2 133(4) . . . . ?
C10B C6A1 C5A2 C4A2 109.7(18) . . . . ?
C7A2 C6A1 C5A2 C4A2 -113(2) . . . . ?
C6A2 C6A1 C5A2 C4A1 -76(3) . . . . ?
C7A1 C6A1 C5A2 C4A1 -179(2) . . . . ?
C5A1 C6A1 C5A2 C4A1 110(5) . . . . ?
C10B C6A1 C5A2 C4A1 87(3) . . . . ?
C7A2 C6A1 C5A2 C4A1 -136(2) . . . . ?
O121 C4A2 C5A2 C5A1 -135(3) . . . . ?
O122 C4A2 C5A2 C5A1 -138(3) . . . . ?
C2A2 C4A2 C5A2 C5A1 -8(2) . . . . ?
C2A1 C4A2 C5A2 C5A1 -9(2) . . . . ?
O121 C4A2 C5A2 C6A1 83(3) . . . . ?
O122 C4A2 C5A2 C6A1 80(3) . . . . ?
C2A2 C4A2 C5A2 C6A1 -150(3) . . . . ?
C5A1 C4A2 C5A2 C6A1 -142(4) . . . . ?
C2A1 C4A2 C5A2 C6A1 -151(2) . . . . ?
O121 C4A2 C5A2 C6A2 52(3) . . . . ?
O122 C4A2 C5A2 C6A2 49(2) . . . . ?
C2A2 C4A2 C5A2 C6A2 178.5(19) . . . . ?
C5A1 C4A2 C5A2 C6A2 -173(2) . . . . ?
C2A1 C4A2 C5A2 C6A2 177.6(17) . . . . ?
O121 C4A2 C5A2 C10B 180(3) . . . . ?
O122 C4A2 C5A2 C10B 177(2) . . . . ?
C2A2 C4A2 C5A2 C10B -54(2) . . . . ?
C5A1 C4A2 C5A2 C10B -46(2) . . . . ?
C2A1 C4A2 C5A2 C10B -54.6(19) . . . . ?
O121 C4A2 C5A2 C4A1 -149(7) . . . . ?
O122 C4A2 C5A2 C4A1 -152(6) . . . . ?
C2A2 C4A2 C5A2 C4A1 -23(5) . . . . ?
C5A1 C4A2 C5A2 C4A1 -15(5) . . . . ?
C2A1 C4A2 C5A2 C4A1 -24(4) . . . . ?
C2A2 C4A1 C5A2 C5A1 -24(4) . . . . ?
O121 C4A1 C5A2 C5A1 -144(2) . . . . ?
C2A1 C4A1 C5A2 C5A1 -23(3) . . . . ?
O122 C4A1 C5A2 C5A1 -144(2) . . . . ?
C2A2 C4A1 C5A2 C6A1 -149(3) . . . . ?
O121 C4A1 C5A2 C6A1 92(3) . . . . ?
C5A1 C4A1 C5A2 C6A1 -125(4) . . . . ?
C2A1 C4A1 C5A2 C6A1 -147(3) . . . . ?
O122 C4A1 C5A2 C6A1 91(3) . . . . ?
C2A2 C4A1 C5A2 C6A2 165(3) . . . . ?
O121 C4A1 C5A2 C6A2 45.6(18) . . . . ?
C5A1 C4A1 C5A2 C6A2 -171(3) . . . . ?
C2A1 C4A1 C5A2 C6A2 166.5(17) . . . . ?
O122 C4A1 C5A2 C6A2 45(2) . . . . ?
C2A2 C4A1 C5A2 C10B -69(4) . . . . ?
O121 C4A1 C5A2 C10B 172.3(14) . . . . ?
C5A1 C4A1 C5A2 C10B -44.2(19) . . . . ?
C2A1 C4A1 C5A2 C10B -67(2) . . . . ?
O122 C4A1 C5A2 C10B 171.7(15) . . . . ?
C2A2 C4A1 C5A2 C4A2 140(8) . . . . ?
O121 C4A1 C5A2 C4A2 21(5) . . . . ?
C5A1 C4A1 C5A2 C4A2 164(5) . . . . ?
C2A1 C4A1 C5A2 C4A2 142(7) . . . . ?
O122 C4A1 C5A2 C4A2 20(5) . . . . ?
C5A2 C6A1 C6A2 C7A2 -134.4(15) . . . . ?
C7A1 C6A1 C6A2 C7A2 -10.9(13) . . . . ?
C5A1 C6A1 C6A2 C7A2 -131.9(13) . . . . ?
C10B C6A1 C6A2 C7A2 179(100) . . . . ?
C7A1 C6A1 C6A2 C5A2 123.5(18) . . . . ?
C5A1 C6A1 C6A2 C5A2 2.5(11) . . . . ?
C10B C6A1 C6A2 C5A2 -47(4) . . . . ?
C7A2 C6A1 C6A2 C5A2 134.4(15) . . . . ?
C5A2 C6A1 C6A2 C7A1 -123.5(18) . . . . ?
C5A1 C6A1 C6A2 C7A1 -121.0(16) . . . . ?
C10B C6A1 C6A2 C7A1 -170(6) . . . . ?
C7A2 C6A1 C6A2 C7A1 10.9(13) . . . . ?
C5A1 C5A2 C6A2 C6A1 -14(6) . . . . ?
C10B C5A2 C6A2 C6A1 18.7(19) . . . . ?
C4A2 C5A2 C6A2 C6A1 146(2) . . . . ?
C4A1 C5A2 C6A2 C6A1 139(3) . . . . ?
C5A1 C5A2 C6A2 C7A2 38(8) . . . . ?
C6A1 C5A2 C6A2 C7A2 52(2) . . . . ?
C10B C5A2 C6A2 C7A2 70.4(18) . . . . ?
C4A2 C5A2 C6A2 C7A2 -162.0(16) . . . . ?
C4A1 C5A2 C6A2 C7A2 -168.9(18) . . . . ?
C5A1 C5A2 C6A2 C7A1 29(7) . . . . ?
C6A1 C5A2 C6A2 C7A1 43.1(15) . . . . ?
C10B C5A2 C6A2 C7A1 61.8(13) . . . . ?
C4A2 C5A2 C6A2 C7A1 -170.6(13) . . . . ?
C4A1 C5A2 C6A2 C7A1 -177.5(16) . . . . ?
C7A2 C7A1 C6A2 C6A1 -160(3) . . . . ?
C8A2 C7A1 C6A2 C6A1 149(2) . . . . ?
C8A1 C7A1 C6A2 C6A1 173.9(19) . . . . ?
C8A2 C7A1 C6A2 C7A2 -50.8(16) . . . . ?
C8A1 C7A1 C6A2 C7A2 -26.2(18) . . . . ?
C6A1 C7A1 C6A2 C7A2 160(3) . . . . ?
C7A2 C7A1 C6A2 C5A2 166(2) . . . . ?
C8A2 C7A1 C6A2 C5A2 115.0(19) . . . . ?
C8A1 C7A1 C6A2 C5A2 139.6(15) . . . . ?
C6A1 C7A1 C6A2 C5A2 -34.3(14) . . . . ?
C8A2 C8A1 C7A2 C7A1 14(4) . . . . ?
C9A1 C8A1 C7A2 C7A1 -95(4) . . . . ?
C9A2 C8A1 C7A2 C7A1 -55(4) . . . . ?
C7A1 C8A1 C7A2 C8A2 -14(4) . . . . ?
C9A1 C8A1 C7A2 C8A2 -109(6) . . . . ?
C9A2 C8A1 C7A2 C8A2 -70(4) . . . . ?
C8A2 C8A1 C7A2 C6A2 -72(5) . . . . ?
C7A1 C8A1 C7A2 C6A2 -86(3) . . . . ?
C9A1 C8A1 C7A2 C6A2 179(2) . . . . ?
C9A2 C8A1 C7A2 C6A2 -142(4) . . . . ?
C8A2 C8A1 C7A2 C6A1 -22(6) . . . . ?
C7A1 C8A1 C7A2 C6A1 -36(2) . . . . ?
C9A1 C8A1 C7A2 C6A1 -131(3) . . . . ?
C9A2 C8A1 C7A2 C6A1 -91(5) . . . . ?
C8A2 C7A1 C7A2 C8A1 -9(2) . . . . ?
C6A1 C7A1 C7A2 C8A1 -152.3(18) . . . . ?
C6A2 C7A1 C7A2 C8A1 -142(2) . . . . ?
C8A1 C7A1 C7A2 C8A2 9(2) . . . . ?
C6A1 C7A1 C7A2 C8A2 -143.6(17) . . . . ?
C6A2 C7A1 C7A2 C8A2 -133.6(15) . . . . ?
C8A2 C7A1 C7A2 C6A2 133.6(15) . . . . ?
C8A1 C7A1 C7A2 C6A2 142(2) . . . . ?
C6A1 C7A1 C7A2 C6A2 -9.9(13) . . . . ?
C8A2 C7A1 C7A2 C6A1 143.6(17) . . . . ?
C8A1 C7A1 C7A2 C6A1 152.3(18) . . . . ?
C6A2 C7A1 C7A2 C6A1 9.9(13) . . . . ?
C6A1 C6A2 C7A2 C8A1 100(4) . . . . ?
C5A2 C6A2 C7A2 C8A1 68(4) . . . . ?
C7A1 C6A2 C7A2 C8A1 84(3) . . . . ?
C6A1 C6A2 C7A2 C7A1 16(2) . . . . ?
C5A2 C6A2 C7A2 C7A1 -16(2) . . . . ?
C6A1 C6A2 C7A2 C8A2 63(3) . . . . ?
C5A2 C6A2 C7A2 C8A2 31(3) . . . . ?
C7A1 C6A2 C7A2 C8A2 47(2) . . . . ?
C5A2 C6A2 C7A2 C6A1 -31.8(13) . . . . ?
C7A1 C6A2 C7A2 C6A1 -16(2) . . . . ?
C6A2 C6A1 C7A2 C8A1 -120(4) . . . . ?
C5A2 C6A1 C7A2 C8A1 -43(4) . . . . ?
C7A1 C6A1 C7A2 C8A1 42(3) . . . . ?
C5A1 C6A1 C7A2 C8A1 -12(4) . . . . ?
C10B C6A1 C7A2 C8A1 61(5) . . . . ?
C6A2 C6A1 C7A2 C7A1 -161(2) . . . . ?
C5A2 C6A1 C7A2 C7A1 -85(2) . . . . ?
C5A1 C6A1 C7A2 C7A1 -54(2) . . . . ?
C10B C6A1 C7A2 C7A1 19(3) . . . . ?
C6A2 C6A1 C7A2 C8A2 -131(2) . . . . ?
C5A2 C6A1 C7A2 C8A2 -54(3) . . . . ?
C7A1 C6A1 C7A2 C8A2 30.5(18) . . . . ?
C5A1 C6A1 C7A2 C8A2 -23(3) . . . . ?
C10B C6A1 C7A2 C8A2 50(3) . . . . ?
C5A2 C6A1 C7A2 C6A2 77(2) . . . . ?
C7A1 C6A1 C7A2 C6A2 161(2) . . . . ?
C5A1 C6A1 C7A2 C6A2 108(2) . . . . ?
C10B C6A1 C7A2 C6A2 -179(3) . . . . ?
C7A2 C8A1 C8A2 C7A1 -13(4) . . . . ?
C9A1 C8A1 C8A2 C7A1 137.7(19) . . . . ?
C9A2 C8A1 C8A2 C7A1 138(3) . . . . ?
C7A1 C8A1 C8A2 C7A2 13(4) . . . . ?
C9A1 C8A1 C8A2 C7A2 151(3) . . . . ?
C9A2 C8A1 C8A2 C7A2 151(3) . . . . ?
C7A2 C8A1 C8A2 C9A2 -151(3) . . . . ?
C7A1 C8A1 C8A2 C9A2 -138(3) . . . . ?
C9A1 C8A1 C8A2 C9A2 0(2) . . . . ?
C7A2 C8A1 C8A2 C9A1 -151(3) . . . . ?
C7A1 C8A1 C8A2 C9A1 -137.7(19) . . . . ?
C9A2 C8A1 C8A2 C9A1 0(2) . . . . ?
C7A2 C7A1 C8A2 C8A1 12(3) . . . . ?
C6A1 C7A1 C8A2 C8A1 75(4) . . . . ?
C6A2 C7A1 C8A2 C8A1 52(3) . . . . ?
C8A1 C7A1 C8A2 C7A2 -12(3) . . . . ?
C6A1 C7A1 C8A2 C7A2 63(2) . . . . ?
C6A2 C7A1 C8A2 C7A2 40.3(11) . . . . ?
C7A2 C7A1 C8A2 C9A2 100(3) . . . . ?
C8A1 C7A1 C8A2 C9A2 88(4) . . . . ?
C6A1 C7A1 C8A2 C9A2 163(2) . . . . ?
C6A2 C7A1 C8A2 C9A2 140(3) . . . . ?
C7A2 C7A1 C8A2 C9A1 72(3) . . . . ?
C8A1 C7A1 C8A2 C9A1 60(3) . . . . ?
C6A1 C7A1 C8A2 C9A1 135(3) . . . . ?
C6A2 C7A1 C8A2 C9A1 112(3) . . . . ?
C7A1 C7A2 C8A2 C8A1 -163(5) . . . . ?
C6A2 C7A2 C8A2 C8A1 134(4) . . . . ?
C6A1 C7A2 C8A2 C8A1 164(4) . . . . ?
C8A1 C7A2 C8A2 C7A1 163(5) . . . . ?
C6A2 C7A2 C8A2 C7A1 -63(2) . . . . ?
C6A1 C7A2 C8A2 C7A1 -32.9(16) . . . . ?
C8A1 C7A2 C8A2 C9A2 37(4) . . . . ?
C7A1 C7A2 C8A2 C9A2 -126(4) . . . . ?
C6A2 C7A2 C8A2 C9A2 171(3) . . . . ?
C6A1 C7A2 C8A2 C9A2 -159(3) . . . . ?
C8A1 C7A2 C8A2 C9A1 28(3) . . . . ?
C7A1 C7A2 C8A2 C9A1 -134(3) . . . . ?
C6A2 C7A2 C8A2 C9A1 162(2) . . . . ?
C6A1 C7A2 C8A2 C9A1 -167.3(19) . . . . ?
C9A2 C9A1 C8A2 C8A1 -179(7) . . . . ?
C9A2 C9A1 C8A2 C7A1 112(6) . . . . ?
C8A1 C9A1 C8A2 C7A1 -69(3) . . . . ?
C9A2 C9A1 C8A2 C7A2 159(6) . . . . ?
C8A1 C9A1 C8A2 C7A2 -21(2) . . . . ?
C8A1 C9A1 C8A2 C9A2 179(7) . . . . ?
C8A1 C9A1 C9A2 C8A2 0(3) . . . . ?
C8A2 C9A1 C9A2 C8A1 0(3) . . . . ?
C8A1 C8A2 C9A2 C9A1 1(6) . . . . ?
C7A1 C8A2 C9A2 C9A1 -89(7) . . . . ?
C7A2 C8A2 C9A2 C9A1 -24(7) . . . . ?
C7A1 C8A2 C9A2 C8A1 -89(4) . . . . ?
C7A2 C8A2 C9A2 C8A1 -25(2) . . . . ?
C9A1 C8A2 C9A2 C8A1 -1(6) . . . . ?
C8A2 C8A1 C9A2 C9A1 -179(7) . . . . ?
C7A2 C8A1 C9A2 C9A1 -100(7) . . . . ?
C7A1 C8A1 C9A2 C9A1 -142(6) . . . . ?
C7A2 C8A1 C9A2 C8A2 79(4) . . . . ?
C7A1 C8A1 C9A2 C8A2 37(3) . . . . ?
C9A1 C8A1 C9A2 C8A2 179(7) . . . . ?
C5A1 C10A C10B C5A2 -0.9(9) . . . . ?
C5A1 C10A C10B C6A1 -28(2) . . . . ?
C5A2 C5A1 C10B C10A -178(2) . . . . ?
C4A1 C5A1 C10B C10A 93.0(17) . . . . ?
C6A1 C5A1 C10B C10A -161.0(18) . . . . ?
C4A2 C5A1 C10B C10A 109.3(18) . . . . ?
C10A C5A1 C10B C5A2 178(2) . . . . ?
C4A1 C5A1 C10B C5A2 -89(2) . . . . ?
C6A1 C5A1 C10B C5A2 17(2) . . . . ?
C4A2 C5A1 C10B C5A2 -73(2) . . . . ?
C5A2 C5A1 C10B C6A1 -17(2) . . . . ?
C10A C5A1 C10B C6A1 161.0(18) . . . . ?
C4A1 C5A1 C10B C6A1 -106.0(9) . . . . ?
C4A2 C5A1 C10B C6A1 -89.7(13) . . . . ?
C5A1 C5A2 C10B C10A 2(2) . . . . ?
C6A1 C5A2 C10B C10A -153(2) . . . . ?
C6A2 C5A2 C10B C10A -164.5(19) . . . . ?
C4A2 C5A2 C10B C10A 68(2) . . . . ?
C4A1 C5A2 C10B C10A 60(2) . . . . ?
C6A1 C5A2 C10B C5A1 -155(3) . . . . ?
C6A2 C5A2 C10B C5A1 -167(3) . . . . ?
C4A2 C5A2 C10B C5A1 66(2) . . . . ?
C4A1 C5A2 C10B C5A1 58.2(19) . . . . ?
C5A1 C5A2 C10B C6A1 155(3) . . . . ?
C6A2 C5A2 C10B C6A1 -11.4(11) . . . . ?
C4A2 C5A2 C10B C6A1 -138.7(16) . . . . ?
C4A1 C5A2 C10B C6A1 -146.7(19) . . . . ?
C6A2 C6A1 C10B C10A 96(6) . . . . ?
C5A2 C6A1 C10B C10A 44(3) . . . . ?
C7A1 C6A1 C10B C10A -73(3) . . . . ?
C5A1 C6A1 C10B C10A 32(2) . . . . ?
C7A2 C6A1 C10B C10A -85(4) . . . . ?
C6A2 C6A1 C10B C5A1 64(6) . . . . ?
C5A2 C6A1 C10B C5A1 11.9(16) . . . . ?
C7A1 C6A1 C10B C5A1 -105.6(12) . . . . ?
C7A2 C6A1 C10B C5A1 -117.3(19) . . . . ?
C6A2 C6A1 C10B C5A2 52(5) . . . . ?
C7A1 C6A1 C10B C5A2 -117.6(15) . . . . ?
C5A1 C6A1 C10B C5A2 -11.9(16) . . . . ?
C7A2 C6A1 C10B C5A2 -129(3) . . . . ?
C4D C5D C7D2 C7D1 114(3) . . . . ?
C6D C5D C7D2 C7D1 -127(3) . . . . ?
